data_7101506
loop_
_publ_author_name
'Yasuhiro Kobayashi'
'Masaki Kawano'
'Makoto Fujita'

_publ_section_title
;
Networking a Hollow Cage via Guest Coordination
;
_journal_issue 42
_journal_name_full 'Chemical Communications'
_journal_paper_doi 10.1039/b612562j
_journal_year 2006
_chemical_formula_sum 'C125.96 H144 Mn0.64 N47.38 O66.58 Pd6'
_chemical_formula_weight 4060.63
_chemical_name_systematic
;
?
;
_space_group_IT_number 15
_symmetry_cell_setting monoclinic
_symmetry_space_group_name_Hall '-C 2yc'
_symmetry_space_group_name_H-M 'C 1 2/c 1'
_atom_sites_solution_hydrogens geom
_atom_sites_solution_primary direct
_atom_sites_solution_secondary difmap
_audit_creation_method SHELXL-97
_cell_angle_alpha 90.00
_cell_angle_beta 101.4870(10)
_cell_angle_gamma 90.00
_cell_formula_units_Z 8
_cell_length_a 46.536(2)
_cell_length_b 27.0974(13)
_cell_length_c 37.7805(18)
_cell_measurement_reflns_used 8937
_cell_measurement_temperature 90(2)
_cell_measurement_theta_max 29.9
_cell_measurement_theta_min 2.2
_cell_volume 46687(4)
_computing_cell_refinement 'Bruker SAINT'
_computing_data_collection 'Bruker SMART'
_computing_data_reduction 'Bruker SAINT'
_computing_molecular_graphics 'Bruker XP'
_computing_publication_material 'Bruker SHELXTL'
_computing_structure_refinement 'SHELXL-97 (Sheldrick, 1997)'
_computing_structure_solution 'SHELXS-97 (Sheldrick, 1990)'
_diffrn_ambient_temperature 90(2)
_diffrn_measured_fraction_theta_full 0.995
_diffrn_measured_fraction_theta_max 0.995
_diffrn_measurement_device_type 'Bruker SMART CCD area detector system'
_diffrn_measurement_method omega_scan
_diffrn_radiation_monochromator graphite
_diffrn_radiation_source 'fine-focus sealed tube'
_diffrn_radiation_type MoK\a
_diffrn_radiation_wavelength 0.71073
_diffrn_reflns_av_R_equivalents 0.2675
_diffrn_reflns_av_sigmaI/netI 0.1931
_diffrn_reflns_limit_h_max 65
_diffrn_reflns_limit_h_min -65
_diffrn_reflns_limit_k_max 38
_diffrn_reflns_limit_k_min -38
_diffrn_reflns_limit_l_max 51
_diffrn_reflns_limit_l_min -52
_diffrn_reflns_number 473790
_diffrn_reflns_theta_full 30.05
_diffrn_reflns_theta_max 30.05
_diffrn_reflns_theta_min 0.87
_exptl_absorpt_coefficient_mu 0.561
_exptl_absorpt_correction_T_max 0.9721
_exptl_absorpt_correction_T_min 0.8000
_exptl_absorpt_correction_type empirical
_exptl_absorpt_process_details SADABS
_exptl_crystal_colour yellow
_exptl_crystal_density_diffrn 1.155
_exptl_crystal_density_method 'not measured'
_exptl_crystal_description plate
_exptl_crystal_F_000 16449
_exptl_crystal_size_max 0.41
_exptl_crystal_size_mid 0.33
_exptl_crystal_size_min 0.05
_refine_diff_density_max 2.742
_refine_diff_density_min -1.093
_refine_diff_density_rms 0.240
_refine_ls_extinction_method none
_refine_ls_goodness_of_fit_ref 1.154
_refine_ls_hydrogen_treatment constr
_refine_ls_matrix_type full
_refine_ls_number_parameters 1914
_refine_ls_number_reflns 68052
_refine_ls_number_restraints 709
_refine_ls_restrained_S_all 1.157
_refine_ls_R_factor_all 0.3010
_refine_ls_R_factor_gt 0.1374
_refine_ls_shift/su_max 0.004
_refine_ls_shift/su_mean 0.000
_refine_ls_structure_factor_coef Fsqd
_refine_ls_weighting_details 'calc w=1/[\s^2^(Fo^2^)+(0.2000P)^2^+0.0000P] where P=(Fo^2^+2Fc^2^)/3'
_refine_ls_weighting_scheme calc
_refine_ls_wR_factor_gt 0.3803
_refine_ls_wR_factor_ref 0.4454
_reflns_number_gt 23994
_reflns_number_total 68052
_reflns_threshold_expression >2sigma(I)
_cod_data_source_file b612562j.txt
_cod_original_sg_symbol_H-M C2/c
_cod_database_code 7101506

loop_
_symmetry_equiv_pos_as_xyz
'x, y, z'
'-x, y, -z+1/2'
'x+1/2, y+1/2, z'
'-x+1/2, y+1/2, -z+1/2'
'-x, -y, -z'
'x, -y, z-1/2'
'-x+1/2, -y+1/2, -z'
'x+1/2, -y+1/2, z-1/2'

loop_
_atom_site_label
_atom_site_type_symbol
_atom_site_fract_x
_atom_site_fract_y
_atom_site_fract_z
_atom_site_U_iso_or_equiv
_atom_site_adp_type
_atom_site_occupancy
_atom_site_symmetry_multiplicity
_atom_site_calc_flag
_atom_site_refinement_flags
_atom_site_disorder_assembly
_atom_site_disorder_group
C10F C 0.4173(9) 0.8676(16) 0.8476(14) 0.061(13) Uiso 0.214(4) 1 d PD . .
C10G C 0.3210(7) 0.7683(12) 0.8487(11) 0.038(9) Uiso 0.214(4) 1 d PD . .
C11G C 0.3484(4) 0.7989(7) 0.8603(7) 0.104(5) Uiso 0.427(9) 1 d PGD A 1
C12G C 0.3599(5) 0.8180(9) 0.8954(6) 0.104(5) Uiso 0.427(9) 1 d PGD A 1
C13G C 0.3860(5) 0.8451(8) 0.8938(6) 0.104(5) Uiso 0.427(9) 1 d PGD A 1
C14G C 0.3906(4) 0.8428(9) 0.8578(7) 0.104(5) Uiso 0.427(9) 1 d PGD A 1
C15G C 0.3674(6) 0.8143(9) 0.8370(5) 0.104(5) Uiso 0.427(9) 1 d PGD A 1
Mn1G Mn 0.35238(13) 0.8763(2) 0.85869(19) 0.0607(9) Uani 0.427(9) 1 d PD . .
C16G C 0.3153(4) 0.8713(8) 0.8335(6) 0.28(5) Uiso 0.427(9) 1 d PD A 1
O16G O 0.2912(4) 0.8686(14) 0.8177(9) 0.19(2) Uiso 0.427(9) 1 d PD A 1
C17G C 0.3444(3) 0.9199(8) 0.8922(5) 0.078(9) Uiso 0.427(9) 1 d PD A 1
O17G O 0.3390(4) 0.9478(6) 0.9133(4) 0.076(6) Uiso 0.427(9) 1 d PD A 1
C18G C 0.3665(8) 0.9207(11) 0.8307(8) 0.23(4) Uiso 0.427(9) 1 d PD A 1
O18G O 0.3781(6) 0.9559(8) 0.8219(7) 0.092(9) Uiso 0.427(9) 1 d PD A 1
C10H C 0.4117(11) 0.837(3) 0.9054(17) 0.104(5) Uiso 0.0108(5) 1 d PD A 2
C11H C 0.3324(7) 0.8673(15) 0.9040(8) 0.104(5) Uiso 0.216(9) 1 d PGD A 2
C12H C 0.3555(9) 0.8327(11) 0.9052(8) 0.104(5) Uiso 0.216(9) 1 d PGD A 2
C13H C 0.3816(6) 0.8595(14) 0.9045(8) 0.104(5) Uiso 0.216(9) 1 d PGD A 2
C14H C 0.3747(7) 0.9105(12) 0.9028(9) 0.104(5) Uiso 0.216(9) 1 d PGD A 2
C15H C 0.3442(8) 0.9154(12) 0.9025(9) 0.104(5) Uiso 0.216(9) 1 d PGD A 2
Mn1H Mn 0.3523(2) 0.8761(4) 0.8586(3) 0.0607(9) Uani 0.216(9) 1 d PD A 2
C16H C 0.3140(3) 0.8783(6) 0.8368(4) 0.010(6) Uiso 0.216(9) 1 d PD A 2
O16H O 0.2895(3) 0.8808(9) 0.8228(5) 0.021(5) Uiso 0.216(9) 1 d PD A 2
C17H C 0.3657(4) 0.8253(8) 0.8353(6) 0.043(11) Uiso 0.216(9) 1 d PD A 2
O17H O 0.3737(6) 0.7897(8) 0.8230(7) 0.052(9) Uiso 0.216(9) 1 d PD A 2
C18H C 0.3664(4) 0.9284(8) 0.8370(7) 0.017(7) Uiso 0.216(9) 1 d PD A 2
O18H O 0.3672(7) 0.9642(8) 0.8198(7) 0.038(8) Uiso 0.216(9) 1 d PD A 2
N1T N 0.2750(3) 0.6943(4) 0.7536(4) 0.185(11) Uiso 0.688(6) 1 d PGU B 1
C1T C 0.2618(3) 0.7375(4) 0.7563(4) 0.203(15) Uiso 0.688(6) 1 d PGU B 1
C2T C 0.2752(2) 0.7834(4) 0.7550(3) 0.161(11) Uiso 0.688(6) 1 d PGU B 1
C3T C 0.3043(2) 0.7847(3) 0.7512(2) 0.148(10) Uiso 0.688(6) 1 d PGU B 1
C4T C 0.3184(3) 0.7401(3) 0.7483(3) 0.144(10) Uiso 0.688(6) 1 d PGU B 1
C5T C 0.3028(3) 0.6964(3) 0.7495(4) 0.235(17) Uiso 0.688(6) 1 d PGU B 1
N2T N 0.2727(4) 1.0537(4) 0.7437(5) 0.262(16) Uiso 0.688(6) 1 d PGU B 1
C6T C 0.3018(4) 1.0519(3) 0.7478(4) 0.258(19) Uiso 0.688(6) 1 d PGU B 1
C7T C 0.3179(3) 1.0085(3) 0.7490(4) 0.220(16) Uiso 0.688(6) 1 d PGU B 1
C8T C 0.3031(3) 0.9637(3) 0.7461(3) 0.173(12) Uiso 0.688(6) 1 d PGU B 1
C9T C 0.2727(3) 0.9645(4) 0.7423(4) 0.214(16) Uiso 0.688(6) 1 d PGU B 1
C10T C 0.2587(3) 1.0103(4) 0.7411(5) 0.29(2) Uiso 0.688(6) 1 d PGU B 1
N3T N 0.4540(2) 0.8751(6) 0.7486(5) 0.260(17) Uiso 0.688(6) 1 d PGU B 1
C11T C 0.4383(2) 0.8336(5) 0.7449(5) 0.32(2) Uiso 0.688(6) 1 d PGU B 1
C12T C 0.4085(2) 0.8314(4) 0.7450(4) 0.214(16) Uiso 0.688(6) 1 d PGU B 1
C13T C 0.3937(2) 0.8747(4) 0.7486(3) 0.172(13) Uiso 0.688(6) 1 d PGU B 1
C14T C 0.4095(2) 0.9183(4) 0.7522(4) 0.194(14) Uiso 0.688(6) 1 d PGU B 1
C15T C 0.4394(2) 0.9164(5) 0.7523(5) 0.239(18) Uiso 0.688(6) 1 d PGU B 1
C16T C 0.3198(2) 0.8326(3) 0.7496(2) 0.183(13) Uiso 0.688(6) 1 d PGU B 1
N16T N 0.3042(2) 0.8742(3) 0.7487(2) 0.150(9) Uiso 0.688(6) 1 d PGU B 1
C17T C 0.3194(2) 0.9160(3) 0.7477(2) 0.153(11) Uiso 0.688(6) 1 d PGU B 1
N17T N 0.3482(2) 0.9185(3) 0.7480(2) 0.186(11) Uiso 0.688(6) 1 d PGU B 1
C18T C 0.3617(2) 0.8745(3) 0.7486(2) 0.190(14) Uiso 0.688(6) 1 d PGU B 1
N18T N 0.3486(2) 0.8304(3) 0.7492(2) 0.157(9) Uiso 0.688(6) 1 d PGU B 1
Pd1A Pd 0.525499(17) 0.88210(3) 0.94591(2) 0.0516(2) Uani 1 1 d . . .
Pd2A Pd 0.285979(15) 1.11830(3) 0.941557(17) 0.03740(18) Uani 1 1 d . . .
Pd3A Pd 0.39725(2) 1.11635(3) 0.64573(2) 0.0594(3) Uani 1 1 d . . .
Pd4A Pd 0.15417(2) 0.87502(3) 0.65692(2) 0.0617(3) Uani 1 1 d . . .
Pd5A Pd 0.284743(18) 0.63864(3) 0.94939(2) 0.0478(2) Uani 1 1 d . . .
Pd6A Pd 0.39881(2) 0.63466(3) 0.66005(2) 0.0600(3) Uani 1 1 d . . .
N1A N 0.49678(17) 0.9303(3) 0.9179(2) 0.050(2) Uani 1 1 d . . .
N2A N 0.31947(17) 1.1066(3) 0.9156(2) 0.0440(19) Uani 1 1 d . . .
N3A N 0.4033(2) 1.1080(3) 0.7008(2) 0.054(2) Uani 1 1 d . . .
N4A N 0.4979(2) 0.8286(3) 0.9232(2) 0.054(2) Uani 1 1 d . . .
N5A N 0.4052(2) 0.6433(4) 0.7142(2) 0.057(2) Uani 1 1 d . . .
N6A N 0.32065(19) 0.6467(3) 0.9273(2) 0.053(2) Uani 1 1 d . . .
N7A N 0.26953(16) 1.0552(3) 0.91806(18) 0.0403(18) Uani 1 1 d . . .
N8A N 0.26920(19) 0.7015(3) 0.9228(2) 0.051(2) Uani 1 1 d . . .
N9A N 0.1691(2) 0.8745(3) 0.7117(2) 0.059(2) Uani 1 1 d . . .
N10A N 0.3749(2) 1.0525(4) 0.6444(2) 0.067(3) Uani 1 1 d . . .
N11A N 0.1977(2) 0.8767(4) 0.6538(2) 0.064(3) Uani 1 1 d . . .
N12A N 0.3771(2) 0.6998(4) 0.6579(2) 0.059(2) Uani 1 1 d . . .
N61A N 0.40801(18) 1.0365(3) 0.8779(2) 0.053(2) Uani 1 1 d . . .
N62A N 0.38533(18) 1.0802(3) 0.8259(2) 0.053(2) Uani 1 1 d . . .
N63A N 0.42935(17) 1.0361(3) 0.8253(2) 0.052(2) Uani 1 1 d . . .
N64A N 0.43126(19) 0.7163(3) 0.8385(2) 0.057(2) Uani 1 1 d . . .
N65A N 0.38757(19) 0.6717(3) 0.8395(2) 0.057(2) Uani 1 1 d . . .
N66A N 0.41059(18) 0.7167(3) 0.8906(2) 0.051(2) Uani 1 1 d . . .
N67A N 0.2506(2) 0.8770(3) 0.8844(2) 0.056(2) Uani 1 1 d . . .
N68A N 0.2253(2) 0.8319(3) 0.8344(2) 0.057(2) Uani 1 1 d . . .
N69A N 0.22592(18) 0.9198(3) 0.8324(2) 0.050(2) Uani 1 1 d . . .
N70A N 0.3020(2) 0.9198(3) 0.6547(2) 0.056(2) Uani 1 1 d . . .
N71A N 0.3025(2) 0.8314(3) 0.6589(2) 0.063(2) Uani 1 1 d . . .
N72A N 0.3469(2) 0.8770(3) 0.6557(2) 0.055(2) Uani 1 1 d . . .
C1A C 0.4722(2) 0.9430(4) 0.9313(3) 0.057(3) Uani 1 1 d . . .
H1AA H 0.4701 0.9298 0.9539 0.069 Uiso 1 1 calc R . .
C2A C 0.4509(2) 0.9736(4) 0.9134(3) 0.056(3) Uani 1 1 d . . .
H2AA H 0.4351 0.9832 0.9246 0.067 Uiso 1 1 calc R . .
C3A C 0.4520(2) 0.9906(4) 0.8793(3) 0.053(3) Uani 1 1 d . . .
C4A C 0.4759(2) 0.9758(4) 0.8650(3) 0.054(3) Uani 1 1 d . . .
H4AA H 0.4779 0.9864 0.8416 0.065 Uiso 1 1 calc R . .
C5A C 0.4968(2) 0.9457(4) 0.8851(3) 0.062(3) Uani 1 1 d . . .
H5AA H 0.5125 0.9351 0.8742 0.074 Uiso 1 1 calc R . .
C6A C 0.3197(2) 1.1248(4) 0.8824(2) 0.048(2) Uani 1 1 d . . .
H6AA H 0.3047 1.1473 0.8721 0.057 Uiso 1 1 calc R . .
C7A C 0.3407(2) 1.1125(4) 0.8626(3) 0.050(2) Uani 1 1 d . . .
H7AA H 0.3398 1.1252 0.8390 0.059 Uiso 1 1 calc R . .
C8A C 0.3635(2) 1.0803(4) 0.8788(3) 0.048(2) Uani 1 1 d . . .
C9A C 0.3634(2) 1.0633(4) 0.9134(3) 0.050(2) Uani 1 1 d . . .
H9AA H 0.3786 1.0421 0.9250 0.060 Uiso 1 1 calc R . .
C10A C 0.3415(2) 1.0771(4) 0.9308(2) 0.047(2) Uani 1 1 d . . .
H10A H 0.3419 1.0651 0.9545 0.056 Uiso 1 1 calc R . .
C11A C 0.4263(3) 1.0798(5) 0.7183(3) 0.065(3) Uani 1 1 d . . .
H11A H 0.4413 1.0700 0.7061 0.078 Uiso 1 1 calc R . .
C12A C 0.4277(2) 1.0661(5) 0.7527(3) 0.066(3) Uani 1 1 d . . .
H12A H 0.4436 1.0460 0.7642 0.079 Uiso 1 1 calc R . .
C13A C 0.4063(2) 1.0804(4) 0.7725(3) 0.053(3) Uani 1 1 d . . .
C14A C 0.3837(3) 1.1100(4) 0.7548(3) 0.072(4) Uani 1 1 d . . .
H14A H 0.3688 1.1215 0.7667 0.087 Uiso 1 1 calc R . .
C15A C 0.3835(3) 1.1226(5) 0.7182(3) 0.074(4) Uani 1 1 d . . .
H15A H 0.3680 1.1429 0.7059 0.088 Uiso 1 1 calc R . .
C16A C 0.4992(3) 0.8082(4) 0.8908(3) 0.063(3) Uani 1 1 d . . .
H16A H 0.5156 0.8151 0.8802 0.076 Uiso 1 1 calc R . .
C17A C 0.4778(3) 0.7782(4) 0.8733(3) 0.067(3) Uani 1 1 d . . .
H17A H 0.4777 0.7680 0.8492 0.080 Uiso 1 1 calc R . .
C18A C 0.4552(2) 0.7620(4) 0.8913(3) 0.050(2) Uani 1 1 d . . .
C19A C 0.4540(2) 0.7812(4) 0.9245(3) 0.055(3) Uani 1 1 d . . .
H19A H 0.4386 0.7723 0.9365 0.066 Uiso 1 1 calc R . .
C20A C 0.4760(2) 0.8142(4) 0.9404(3) 0.057(3) Uani 1 1 d . . .
H20A H 0.4757 0.8270 0.9637 0.069 Uiso 1 1 calc R . .
C21A C 0.3838(3) 0.6289(4) 0.7316(3) 0.058(3) Uani 1 1 d . . .
H21A H 0.3676 0.6102 0.7191 0.070 Uiso 1 1 calc R . .
C22A C 0.3853(2) 0.6413(4) 0.7678(3) 0.062(3) Uani 1 1 d . . .
H22A H 0.3708 0.6298 0.7803 0.074 Uiso 1 1 calc R . .
C23A C 0.4078(2) 0.6701(4) 0.7852(3) 0.057(3) Uani 1 1 d . . .
C24A C 0.4298(2) 0.6848(5) 0.7677(3) 0.062(3) Uani 1 1 d . . .
H24A H 0.4458 0.7044 0.7794 0.074 Uiso 1 1 calc R . .
C25A C 0.4274(2) 0.6696(5) 0.7324(3) 0.063(3) Uani 1 1 d . . .
H25A H 0.4426 0.6787 0.7202 0.076 Uiso 1 1 calc R . .
C26A C 0.3429(3) 0.6756(4) 0.9437(3) 0.062(3) Uani 1 1 d . . .
H26A H 0.3427 0.6872 0.9674 0.075 Uiso 1 1 calc R . .
C27A C 0.3664(2) 0.6895(5) 0.9276(3) 0.067(3) Uani 1 1 d . . .
H27A H 0.3821 0.7092 0.9399 0.080 Uiso 1 1 calc R . .
C28A C 0.3653(2) 0.6721(4) 0.8911(3) 0.054(3) Uani 1 1 d . . .
C29A C 0.3439(3) 0.6414(4) 0.8760(3) 0.061(3) Uani 1 1 d . . .
H29A H 0.3440 0.6279 0.8528 0.073 Uiso 1 1 calc R . .
C30A C 0.3217(2) 0.6291(4) 0.8933(3) 0.058(3) Uani 1 1 d . . .
H30A H 0.3065 0.6078 0.8815 0.069 Uiso 1 1 calc R . .
C31A C 0.2784(2) 1.0118(4) 0.9335(2) 0.046(2) Uani 1 1 d . . .
H31A H 0.2913 1.0123 0.9564 0.055 Uiso 1 1 calc R . .
C32A C 0.2699(2) 0.9659(4) 0.9179(2) 0.047(2) Uani 1 1 d . . .
H32A H 0.2766 0.9360 0.9299 0.057 Uiso 1 1 calc R . .
C33A C 0.2512(2) 0.9652(4) 0.8842(2) 0.044(2) Uani 1 1 d . . .
C34A C 0.2419(2) 1.0108(4) 0.8683(3) 0.052(3) Uani 1 1 d . . .
H34A H 0.2287 1.0119 0.8456 0.062 Uiso 1 1 calc R . .
C35A C 0.2518(2) 1.0543(3) 0.8859(2) 0.043(2) Uani 1 1 d . . .
H35A H 0.2457 1.0848 0.8745 0.052 Uiso 1 1 calc R . .
C36A C 0.2518(3) 0.7015(4) 0.8906(3) 0.059(3) Uani 1 1 d . . .
H36A H 0.2454 0.6706 0.8800 0.071 Uiso 1 1 calc R . .
C37A C 0.2425(3) 0.7432(4) 0.8716(3) 0.061(3) Uani 1 1 d . . .
H37A H 0.2296 0.7414 0.8487 0.073 Uiso 1 1 calc R . .
C38A C 0.2524(2) 0.7883(3) 0.8863(3) 0.053(3) Uani 1 1 d . . .
C39A C 0.2709(3) 0.7893(4) 0.9194(3) 0.067(3) Uani 1 1 d . . .
H39A H 0.2780 0.8198 0.9299 0.080 Uiso 1 1 calc R . .
C40A C 0.2789(3) 0.7460(4) 0.9369(3) 0.057(3) Uani 1 1 d . . .
H40A H 0.2918 0.7469 0.9598 0.069 Uiso 1 1 calc R . .
C41A C 0.1764(3) 0.9168(4) 0.7284(3) 0.066(3) Uani 1 1 d . . .
H41A H 0.1709 0.9468 0.7159 0.080 Uiso 1 1 calc R . .
C42A C 0.1913(3) 0.9183(4) 0.7627(3) 0.063(3) Uani 1 1 d . . .
H42A H 0.1957 0.9493 0.7742 0.075 Uiso 1 1 calc R . .
C43A C 0.2004(3) 0.8755(4) 0.7814(3) 0.059(3) Uani 1 1 d . . .
C44A C 0.1927(3) 0.8326(4) 0.7637(3) 0.063(3) Uani 1 1 d . . .
H44A H 0.1982 0.8022 0.7757 0.076 Uiso 1 1 calc R . .
C45A C 0.1769(3) 0.8320(4) 0.7284(3) 0.064(3) Uani 1 1 d . . .
H45A H 0.1718 0.8015 0.7163 0.077 Uiso 1 1 calc R . .
C46A C 0.3469(3) 1.0522(5) 0.6459(3) 0.066(3) Uani 1 1 d . . .
H46A H 0.3369 1.0830 0.6445 0.079 Uiso 1 1 calc R . .
C47A C 0.3315(3) 1.0105(5) 0.6492(3) 0.075(4) Uani 1 1 d . . .
H47A H 0.3115 1.0122 0.6511 0.090 Uiso 1 1 calc R . .
C48A C 0.3461(3) 0.9643(4) 0.6499(3) 0.061(3) Uani 1 1 d . . .
C49A C 0.3762(3) 0.9645(4) 0.6488(3) 0.061(3) Uani 1 1 d . . .
H49A H 0.3871 0.9346 0.6505 0.073 Uiso 1 1 calc R . .
C50A C 0.3893(3) 1.0086(5) 0.6452(3) 0.066(3) Uani 1 1 d . . .
H50A H 0.4093 1.0088 0.6433 0.079 Uiso 1 1 calc R . .
C51A C 0.2128(2) 0.8334(4) 0.6552(3) 0.061(3) Uani 1 1 d . . .
H51A H 0.2023 0.8034 0.6556 0.073 Uiso 1 1 calc R . .
C52A C 0.2416(3) 0.8312(4) 0.6560(3) 0.066(3) Uani 1 1 d . . .
H52A H 0.2514 0.8005 0.6559 0.079 Uiso 1 1 calc R . .
C53A C 0.2567(3) 0.8760(4) 0.6570(3) 0.059(3) Uani 1 1 d . . .
C54A C 0.2412(3) 0.9204(4) 0.6567(3) 0.066(3) Uani 1 1 d . . .
H54A H 0.2510 0.9513 0.6577 0.079 Uiso 1 1 calc R . .
C55A C 0.2117(3) 0.9179(5) 0.6549(3) 0.061(3) Uani 1 1 d . . .
H55A H 0.2009 0.9478 0.6543 0.073 Uiso 1 1 calc R . .
C56A C 0.3905(3) 0.7424(5) 0.6584(3) 0.062(3) Uani 1 1 d . . .
H56A H 0.4109 0.7420 0.6580 0.074 Uiso 1 1 calc R . .
C57A C 0.3778(3) 0.7862(5) 0.6594(3) 0.067(3) Uani 1 1 d . . .
H57A H 0.3886 0.8161 0.6600 0.080 Uiso 1 1 calc R . .
C58A C 0.3471(3) 0.7859(4) 0.6595(2) 0.058(3) Uani 1 1 d . . .
C59A C 0.3328(3) 0.7421(4) 0.6592(3) 0.058(3) Uani 1 1 d . . .
H59A H 0.3126 0.7411 0.6603 0.070 Uiso 1 1 calc R . .
C60A C 0.3480(3) 0.6997(4) 0.6573(3) 0.061(3) Uani 1 1 d . . .
H60A H 0.3379 0.6691 0.6556 0.073 Uiso 1 1 calc R . .
C61A C 0.4287(2) 1.0231(4) 0.8603(3) 0.052(3) Uani 1 1 d . . .
C62A C 0.3864(2) 1.0648(4) 0.8591(3) 0.053(3) Uani 1 1 d . . .
C63A C 0.4070(2) 1.0653(4) 0.8105(3) 0.051(2) Uani 1 1 d . . .
C64A C 0.4302(2) 0.7287(4) 0.8729(3) 0.059(3) Uani 1 1 d . . .
C65A C 0.4086(2) 0.6865(4) 0.8235(3) 0.056(3) Uani 1 1 d . . .
C66A C 0.3900(2) 0.6883(4) 0.8731(3) 0.051(3) Uani 1 1 d . . .
C67A C 0.2425(2) 0.9181(4) 0.8662(3) 0.050(2) Uani 1 1 d . . .
C68A C 0.2423(2) 0.8352(4) 0.8674(3) 0.055(3) Uani 1 1 d . . .
C69A C 0.2187(2) 0.8761(4) 0.8182(3) 0.056(3) Uani 1 1 d . . .
C70A C 0.3304(3) 0.9175(4) 0.6538(3) 0.057(3) Uani 1 1 d . . .
C71A C 0.2890(2) 0.8766(4) 0.6569(3) 0.058(3) Uani 1 1 d . . .
C72A C 0.3318(3) 0.8343(5) 0.6580(3) 0.064(3) Uani 1 1 d . . .
C1X C 0.5691(3) 0.9607(5) 0.9470(4) 0.081(4) Uiso 1 1 d . . .
H1XA H 0.5816 0.9866 0.9599 0.122 Uiso 1 1 calc R . .
H1XB H 0.5555 0.9752 0.9265 0.122 Uiso 1 1 calc R . .
H1XC H 0.5813 0.9359 0.9381 0.122 Uiso 1 1 calc R . .
C2X C 0.5354(3) 0.9748(5) 0.9888(3) 0.076(4) Uiso 1 1 d . . .
H2XA H 0.5488 1.0003 1.0008 0.115 Uiso 1 1 calc R . .
H2XB H 0.5260 0.9584 1.0066 0.115 Uiso 1 1 calc R . .
H2XC H 0.5204 0.9901 0.9701 0.115 Uiso 1 1 calc R . .
C3X C 0.5740(3) 0.9136(5) 1.0019(4) 0.085(4) Uiso 1 1 d . . .
H3XA H 0.5649 0.9085 1.0232 0.102 Uiso 1 1 calc R . .
H3XB H 0.5915 0.9347 1.0090 0.102 Uiso 1 1 calc R . .
C4X C 0.5825(3) 0.8628(5) 0.9869(4) 0.088(4) Uiso 1 1 d . . .
H4XA H 0.5945 0.8679 0.9683 0.105 Uiso 1 1 calc R . .
H4XB H 0.5939 0.8425 1.0066 0.105 Uiso 1 1 calc R . .
C5X C 0.5657(3) 0.7975(5) 0.9509(3) 0.074(3) Uiso 1 1 d . . .
H5XA H 0.5798 0.7777 0.9678 0.110 Uiso 1 1 calc R . .
H5XB H 0.5753 0.8116 0.9324 0.110 Uiso 1 1 calc R . .
H5XC H 0.5493 0.7765 0.9394 0.110 Uiso 1 1 calc R . .
C6X C 0.5428(3) 0.8103(5) 1.0044(4) 0.083(4) Uiso 1 1 d . . .
H6XA H 0.5582 0.7885 1.0171 0.125 Uiso 1 1 calc R . .
H6XB H 0.5253 0.7908 0.9947 0.125 Uiso 1 1 calc R . .
H6XC H 0.5380 0.8351 1.0213 0.125 Uiso 1 1 calc R . .
C7X C 0.3327(3) 1.1714(5) 0.9890(3) 0.069(3) Uiso 1 1 d . . .
H7XA H 0.3410 1.2022 1.0002 0.104 Uiso 1 1 calc R . .
H7XB H 0.3458 1.1576 0.9742 0.104 Uiso 1 1 calc R . .
H7XC H 0.3305 1.1477 1.0079 0.104 Uiso 1 1 calc R . .
C8X C 0.3082(3) 1.2203(5) 0.9397(4) 0.086(4) Uiso 1 1 d . . .
H8XA H 0.3176 1.2493 0.9526 0.129 Uiso 1 1 calc R . .
H8XB H 0.2890 1.2295 0.9255 0.129 Uiso 1 1 calc R . .
H8XC H 0.3206 1.2076 0.9236 0.129 Uiso 1 1 calc R . .
C9X C 0.2827(3) 1.2014(6) 0.9864(4) 0.098(5) Uiso 1 1 d . . .
H9XA H 0.2931 1.2193 1.0080 0.117 Uiso 1 1 calc R . .
H9XB H 0.2700 1.2253 0.9707 0.117 Uiso 1 1 calc R . .
C10X C 0.2659(4) 1.1663(6) 0.9968(5) 0.107(5) Uiso 1 1 d . . .
H10B H 0.2496 1.1828 1.0056 0.129 Uiso 1 1 calc R . .
H10C H 0.2778 1.1487 1.0176 0.129 Uiso 1 1 calc R . .
C11X C 0.2252(3) 1.1427(5) 0.9466(3) 0.070(3) Uiso 1 1 d . . .
H11B H 0.2104 1.1474 0.9614 0.104 Uiso 1 1 calc R . .
H11C H 0.2188 1.1168 0.9287 0.104 Uiso 1 1 calc R . .
H11D H 0.2279 1.1737 0.9342 0.104 Uiso 1 1 calc R . .
C12X C 0.2483(3) 1.0849(5) 0.9894(4) 0.079(4) Uiso 1 1 d . . .
H12B H 0.2325 1.0907 1.0026 0.119 Uiso 1 1 calc R . .
H12C H 0.2665 1.0769 1.0065 0.119 Uiso 1 1 calc R . .
H12D H 0.2430 1.0573 0.9726 0.119 Uiso 1 1 calc R . .
C13X C 0.4079(4) 1.2209(7) 0.6663(5) 0.129(6) Uiso 1 1 d . . .
H13A H 0.4199 1.2505 0.6662 0.193 Uiso 1 1 calc R . .
H13B H 0.4078 1.2112 0.6912 0.193 Uiso 1 1 calc R . .
H13C H 0.3878 1.2278 0.6536 0.193 Uiso 1 1 calc R . .
C14X C 0.4512(5) 1.1711(8) 0.6633(6) 0.151(8) Uiso 1 1 d . . .
H14B H 0.4625 1.2019 0.6652 0.226 Uiso 1 1 calc R . .
H14C H 0.4586 1.1482 0.6472 0.226 Uiso 1 1 calc R . .
H14D H 0.4532 1.1562 0.6873 0.226 Uiso 1 1 calc R . .
C15X C 0.4151(6) 1.1999(10) 0.6118(7) 0.183(10) Uiso 1 1 d . . .
H15B H 0.4016 1.2284 0.6098 0.220 Uiso 1 1 calc R . .
H15C H 0.4341 1.2125 0.6076 0.220 Uiso 1 1 calc R . .
C16X C 0.4039(4) 1.1670(7) 0.5835(5) 0.124(6) Uiso 1 1 d . . .
H16B H 0.3901 1.1861 0.5652 0.148 Uiso 1 1 calc R . .
H16C H 0.4205 1.1574 0.5722 0.148 Uiso 1 1 calc R . .
C17X C 0.3593(4) 1.1286(6) 0.5756(5) 0.116(6) Uiso 1 1 d . . .
H17B H 0.3558 1.1320 0.5493 0.175 Uiso 1 1 calc R . .
H17C H 0.3518 1.1579 0.5861 0.175 Uiso 1 1 calc R . .
H17D H 0.3491 1.0992 0.5819 0.175 Uiso 1 1 calc R . .
C18X C 0.4025(4) 1.0819(6) 0.5738(5) 0.114(5) Uiso 1 1 d . . .
H18A H 0.3983 1.0849 0.5475 0.171 Uiso 1 1 calc R . .
H18B H 0.3940 1.0512 0.5808 0.171 Uiso 1 1 calc R . .
H18C H 0.4237 1.0816 0.5828 0.171 Uiso 1 1 calc R . .
C19X C 0.1042(4) 0.8301(7) 0.6800(5) 0.119(6) Uiso 1 1 d . . .
H19B H 0.0833 0.8305 0.6809 0.178 Uiso 1 1 calc R . .
H19C H 0.1159 0.8311 0.7046 0.178 Uiso 1 1 calc R . .
H19D H 0.1087 0.7998 0.6680 0.178 Uiso 1 1 calc R . .
C20X C 0.1018(4) 0.9161(7) 0.6765(5) 0.129(6) Uiso 1 1 d . . .
H20B H 0.0809 0.9132 0.6772 0.193 Uiso 1 1 calc R . .
H20C H 0.1049 0.9453 0.6625 0.193 Uiso 1 1 calc R . .
H20D H 0.1132 0.9192 0.7012 0.193 Uiso 1 1 calc R . .
C21X C 0.0955(4) 0.8713(7) 0.6232(5) 0.117(6) Uiso 1 1 d . . .
H21B H 0.0850 0.8393 0.6199 0.141 Uiso 1 1 calc R . .
H21C H 0.0803 0.8974 0.6206 0.141 Uiso 1 1 calc R . .
C22X C 0.1096(5) 0.8766(8) 0.5944(7) 0.159(9) Uiso 1 1 d . . .
H22B H 0.1023 0.8505 0.5766 0.191 Uiso 1 1 calc R . .
H22C H 0.1037 0.9087 0.5827 0.191 Uiso 1 1 calc R . .
C23X C 0.1504(3) 0.8334(5) 0.5853(4) 0.093(4) Uiso 1 1 d . . .
H23A H 0.1434 0.8352 0.5591 0.140 Uiso 1 1 calc R . .
H23B H 0.1433 0.8029 0.5945 0.140 Uiso 1 1 calc R . .
H23C H 0.1719 0.8337 0.5907 0.140 Uiso 1 1 calc R . .
C24X C 0.1513(4) 0.9215(7) 0.5874(5) 0.134(7) Uiso 1 1 d . . .
H24B H 0.1449 0.9226 0.5611 0.201 Uiso 1 1 calc R . .
H24C H 0.1728 0.9216 0.5936 0.201 Uiso 1 1 calc R . .
H24D H 0.1437 0.9503 0.5982 0.201 Uiso 1 1 calc R . .
C25X C 0.3089(3) 0.5372(5) 0.9531(3) 0.072(3) Uiso 1 1 d . . .
H25B H 0.3158 0.5081 0.9677 0.109 Uiso 1 1 calc R . .
H25C H 0.3249 0.5500 0.9422 0.109 Uiso 1 1 calc R . .
H25D H 0.2923 0.5281 0.9340 0.109 Uiso 1 1 calc R . .
C26X C 0.3251(3) 0.5862(5) 1.0054(3) 0.072(3) Uiso 1 1 d . . .
H26B H 0.3320 0.5558 1.0184 0.108 Uiso 1 1 calc R . .
H26C H 0.3190 0.6098 1.0221 0.108 Uiso 1 1 calc R . .
H26D H 0.3411 0.6006 0.9952 0.108 Uiso 1 1 calc R . .
C27X C 0.2741(3) 0.5545(5) 0.9911(3) 0.072(3) Uiso 1 1 d . . .
H27B H 0.2606 0.5359 0.9721 0.086 Uiso 1 1 calc R . .
H27C H 0.2814 0.5318 1.0114 0.086 Uiso 1 1 calc R . .
C28X C 0.2581(4) 0.5966(6) 1.0040(4) 0.100(5) Uiso 1 1 d . . .
H28A H 0.2405 0.5842 1.0124 0.120 Uiso 1 1 calc R . .
H28B H 0.2709 0.6135 1.0244 0.120 Uiso 1 1 calc R . .
C29X C 0.2231(3) 0.6157(5) 0.9482(4) 0.078(4) Uiso 1 1 d . . .
H29B H 0.2066 0.6135 0.9607 0.117 Uiso 1 1 calc R . .
H29C H 0.2266 0.5832 0.9383 0.117 Uiso 1 1 calc R . .
H29D H 0.2185 0.6396 0.9284 0.117 Uiso 1 1 calc R . .
C30X C 0.2410(3) 0.6791(5) 0.9894(4) 0.091(4) Uiso 1 1 d . . .
H30B H 0.2238 0.6737 1.0004 0.137 Uiso 1 1 calc R . .
H30C H 0.2363 0.7041 0.9704 0.137 Uiso 1 1 calc R . .
H30D H 0.2575 0.6905 1.0080 0.137 Uiso 1 1 calc R . .
C31X C 0.4037(4) 0.5306(6) 0.6805(5) 0.109(5) Uiso 1 1 d . . .
H31B H 0.4140 0.4990 0.6816 0.163 Uiso 1 1 calc R . .
H31C H 0.3837 0.5268 0.6665 0.163 Uiso 1 1 calc R . .
H31D H 0.4030 0.5415 0.7051 0.163 Uiso 1 1 calc R . .
C32X C 0.4511(4) 0.5745(7) 0.6820(5) 0.127(6) Uiso 1 1 d . . .
H32B H 0.4610 0.5425 0.6827 0.191 Uiso 1 1 calc R . .
H32C H 0.4515 0.5858 0.7067 0.191 Uiso 1 1 calc R . .
H32D H 0.4613 0.5986 0.6694 0.191 Uiso 1 1 calc R . .
C33X C 0.4206(4) 0.5548(6) 0.6252(5) 0.106(5) Uiso 1 1 d . . .
H33A H 0.4407 0.5603 0.6211 0.128 Uiso 1 1 calc R . .
H33B H 0.4168 0.5189 0.6230 0.128 Uiso 1 1 calc R . .
C34X C 0.4029(7) 0.5761(11) 0.5999(8) 0.217(13) Uiso 1 1 d . . .
H34B H 0.3854 0.5546 0.5935 0.260 Uiso 1 1 calc R . .
H34C H 0.4123 0.5767 0.5786 0.260 Uiso 1 1 calc R . .
C35X C 0.3629(4) 0.6251(6) 0.5876(5) 0.111(5) Uiso 1 1 d . . .
H35B H 0.3615 0.6230 0.5614 0.167 Uiso 1 1 calc R . .
H35C H 0.3529 0.6549 0.5934 0.167 Uiso 1 1 calc R . .
H35D H 0.3537 0.5959 0.5960 0.167 Uiso 1 1 calc R . .
C36X C 0.4080(4) 0.6664(7) 0.5888(5) 0.120(6) Uiso 1 1 d . . .
H36B H 0.4042 0.6629 0.5625 0.181 Uiso 1 1 calc R . .
H36C H 0.4291 0.6635 0.5984 0.181 Uiso 1 1 calc R . .
H36D H 0.4012 0.6988 0.5952 0.181 Uiso 1 1 calc R . .
N1X N 0.55248(19) 0.9371(3) 0.9715(2) 0.060(2) Uani 1 1 d . . .
N2X N 0.5543(2) 0.8382(4) 0.9710(3) 0.094(4) Uani 1 1 d . . .
N3X N 0.30443(19) 1.1811(3) 0.9665(2) 0.056(2) Uani 1 1 d . . .
N4X N 0.25277(19) 1.1285(3) 0.9695(2) 0.050(2) Uani 1 1 d . . .
N5X N 0.4196(3) 1.1820(4) 0.6486(3) 0.085(3) Uani 1 1 d . . .
N6X N 0.3896(3) 1.1238(5) 0.5894(3) 0.099(4) Uani 1 1 d . . .
N7X N 0.1111(2) 0.8728(4) 0.6599(3) 0.073(3) Uani 1 1 d . . .
N8X N 0.1398(3) 0.8745(5) 0.6019(3) 0.093(4) Uani 1 1 d . . .
N9X N 0.2999(2) 0.5749(3) 0.9758(2) 0.058(2) Uani 1 1 d . . .
N10X N 0.2491(2) 0.6313(4) 0.9733(2) 0.064(3) Uani 1 1 d . . .
N11X N 0.42004(19) 0.5693(4) 0.6623(2) 0.062(2) Uani 1 1 d . . .
N12X N 0.3921(3) 0.6270(4) 0.6046(3) 0.095(4) Uani 1 1 d . . .
N1N N 0.3371(2) 0.7689(4) 0.5722(3) 0.090(3) Uiso 1 1 d D . .
O11N O 0.3233(2) 0.7329(4) 0.5663(3) 0.117(4) Uiso 1 1 d D . .
O12N O 0.3243(3) 0.8115(4) 0.5794(3) 0.135(4) Uiso 1 1 d D . .
O13N O 0.3639(2) 0.7726(4) 0.5712(3) 0.121(4) Uiso 1 1 d D . .
N2N N 0.2582(6) 0.6839(9) 0.6493(9) 0.119(10) Uiso 0.50 1 d PD C 1
O21N O 0.2810(7) 0.6741(13) 0.6407(10) 0.220(16) Uiso 0.50 1 d PD C 1
O22N O 0.2434(8) 0.7247(11) 0.6408(11) 0.210(16) Uiso 0.50 1 d PD C 1
O23N O 0.2465(5) 0.6542(8) 0.6692(6) 0.110(7) Uiso 0.50 1 d PD C 1
N3N N 0.3135(4) 0.4849(6) 0.5917(5) 0.083(6) Uiso 0.50 1 d PD D 1
O31N O 0.3047(4) 0.4435(6) 0.5827(5) 0.094(6) Uiso 0.50 1 d PD D 1
O32N O 0.3064(3) 0.5246(5) 0.5742(4) 0.069(4) Uiso 0.50 1 d PD D 1
O33N O 0.3312(5) 0.4930(8) 0.6226(5) 0.128(8) Uiso 0.50 1 d PD D 1
N3M N 0.3407(8) 0.3745(13) 0.6445(10) 0.110(17) Uiso 0.25 1 d PD E 2
O31M O 0.3491(9) 0.4122(14) 0.6595(12) 0.122(15) Uiso 0.25 1 d PD E 2
O32M O 0.3155(9) 0.3693(17) 0.6221(13) 0.141(18) Uiso 0.25 1 d PD E 2
O33M O 0.3557(13) 0.3334(17) 0.649(2) 0.25(4) Uiso 0.25 1 d PD E 2
N3O N 0.3069(9) 0.2768(10) 0.5502(7) 0.181(15) Uiso 0.50 1 d PD F 3
O31O O 0.3105(8) 0.2379(10) 0.5656(8) 0.194(14) Uiso 0.50 1 d PD F 3
O32O O 0.3165(4) 0.2869(7) 0.5206(5) 0.095(6) Uiso 0.50 1 d PD F 3
O33O O 0.3009(7) 0.3148(10) 0.5682(7) 0.167(11) Uiso 0.50 1 d PD F 3
O48W O 0.3243(5) 1.0524(8) 1.0094(6) 0.110(7) Uiso 0.50 1 d P G 1
O49W O 0.3437(11) 0.9922(18) 0.9927(13) 0.128(16) Uiso 0.25 1 d P H 1
N4M N 0.3324(6) 1.0378(9) 1.0564(11) 0.181(15) Uiso 0.50 1 d PD I 2
O41M O 0.3579(5) 1.0324(9) 1.0567(7) 0.144(9) Uiso 0.50 1 d PD I 2
O42M O 0.3197(4) 1.0768(7) 1.0684(6) 0.107(7) Uiso 0.50 1 d PD I 2
O43M O 0.3162(6) 0.9975(9) 1.0531(9) 0.177(12) Uiso 0.50 1 d PD I 2
N5N N 0.2322(3) 0.8739(5) 0.5711(4) 0.104(4) Uiso 1 1 d D . .
O51N O 0.2209(3) 0.8360(5) 0.5645(4) 0.141(4) Uiso 1 1 d D . .
O52N O 0.2192(3) 0.9169(4) 0.5679(3) 0.131(4) Uiso 1 1 d D . .
O53N O 0.2612(3) 0.8756(6) 0.5805(5) 0.186(7) Uiso 1 1 d D . .
N6N N 0.3926(5) 1.1921(9) 0.9099(6) 0.081(6) Uiso 0.50 1 d P J 1
O61N O 0.4144(5) 1.1557(10) 0.9181(6) 0.105(7) Uiso 0.50 1 d P J 1
O62N O 0.3918(6) 1.2057(10) 0.8767(7) 0.132(8) Uiso 0.50 1 d P J 1
O63N O 0.3771(4) 1.2016(6) 0.9230(4) 0.065(4) Uiso 0.50 1 d P J 1
N7N N 0.2520(5) 0.5623(9) 0.8730(6) 0.091(7) Uiso 0.50 1 d PD K 1
O71N O 0.2497(10) 0.5936(14) 0.8497(12) 0.303(15) Uiso 0.50 1 d PD K 1
O72N O 0.2699(9) 0.5265(14) 0.8663(14) 0.303(15) Uiso 0.50 1 d PD K 1
O73N O 0.2283(8) 0.5420(17) 0.8786(14) 0.303(15) Uiso 0.50 1 d PD K 1
N7M N 0.4954(7) 1.0814(16) 0.9199(7) 0.185(7) Uiso 0.50 1 d PD L 2
O71M O 0.4788(6) 1.0922(13) 0.9388(8) 0.185(7) Uiso 0.50 1 d PD L 2
O72M O 0.4890(7) 1.0892(13) 0.8839(7) 0.185(7) Uiso 0.50 1 d PD L 2
O73M O 0.5219(6) 1.0671(13) 0.9320(8) 0.185(7) Uiso 0.50 1 d PD L 2
O7W O 0.5153(6) 1.1095(9) 0.9862(7) 0.129(8) Uiso 0.50 1 d P M 2
N8N N 0.5536(9) 0.8718(11) 0.8557(12) 0.19(2) Uiso 0.50 1 d PD N 2
O81N O 0.5324(8) 0.8726(11) 0.8312(10) 0.202(15) Uiso 0.50 1 d PD N 2
O82N O 0.5672(8) 0.9139(11) 0.8650(11) 0.224(18) Uiso 0.50 1 d PD N 2
O83N O 0.5690(9) 0.8322(12) 0.8650(12) 0.26(2) Uiso 0.50 1 d PD N 2
O8W O 0.5645(7) 0.8784(12) 0.8736(9) 0.137(10) Uiso 0.50 1 d P O 1
N9N N 0.5426(14) 0.6348(18) 0.5044(11) 0.24(5) Uiso 0.25 1 d PD P 1
O91N O 0.5419(10) 0.6209(15) 0.4737(10) 0.098(12) Uiso 0.25 1 d PD P 1
O92N O 0.5391(18) 0.6822(18) 0.5105(17) 0.21(3) Uiso 0.25 1 d PD P 1
O93N O 0.5599(15) 0.614(2) 0.5317(13) 0.19(3) Uiso 0.25 1 d PD P 1
N9M N 0.5269(12) 0.5924(16) 0.4885(12) 0.12(2) Uiso 0.25 1 d PD Q 2
O91M O 0.5209(18) 0.6353(16) 0.4884(19) 0.19(3) Uiso 0.25 1 d PD Q 2
O92M O 0.5310(14) 0.570(2) 0.4590(13) 0.17(2) Uiso 0.25 1 d PD Q 2
O93M O 0.5219(12) 0.5617(19) 0.5131(13) 0.130(19) Uiso 0.25 1 d PD Q 2
N9O N 0.5438(5) 0.6247(9) 0.4377(7) 0.030(6) Uiso 0.25 1 d PD R 3
O91O O 0.5184(6) 0.6382(13) 0.4291(9) 0.074(9) Uiso 0.25 1 d PD R 3
O92O O 0.5582(11) 0.643(3) 0.4686(12) 0.23(4) Uiso 0.25 1 d PD R 3
O93O O 0.5590(11) 0.623(2) 0.4121(13) 0.20(3) Uiso 0.25 1 d PD R 3
N9P N 0.5017(12) 0.6291(19) 0.4278(16) 0.26(6) Uiso 0.25 1 d PD S 4
O91P O 0.4811(11) 0.599(3) 0.4257(19) 0.19(3) Uiso 0.25 1 d PD S 4
O92P O 0.5274(11) 0.610(2) 0.4243(16) 0.140(19) Uiso 0.25 1 d PD S 4
O93P O 0.5054(18) 0.661(3) 0.454(3) 0.29(5) Uiso 0.25 1 d PD S 4
O81 O 0.5952(16) 1.195(3) 1.016(2) 0.17(3) Uiso 0.25 1 d P T 81
O82 O 0.5708(8) 1.1142(13) 1.0123(10) 0.184(13) Uiso 0.50 1 d P U 82
O84 O 0.5355(9) 1.2177(16) 0.9751(12) 0.236(17) Uiso 0.50 1 d P V 84
O1W O 0.3811(3) 1.1256(5) 1.0818(4) 0.156(5) Uiso 1 1 d . W 84
O2W O 0.4263(3) 0.4249(5) 1.0002(4) 0.141(4) Uiso 1 1 d . X 84
O3W O 0.2679(2) 0.7696(4) 0.5840(3) 0.111(3) Uiso 1 1 d . Y 84
O4W O 0.4303(3) 0.3256(6) 0.9977(4) 0.169(6) Uiso 1 1 d . Z 84
O10W O 0.3795(3) 0.4824(5) 1.0044(4) 0.142(5) Uiso 1 1 d . . .
O11W O 0.2665(3) 0.9867(5) 0.5791(4) 0.154(5) Uiso 1 1 d . . .
O12W O 0.5192(3) 0.7011(5) 0.9483(4) 0.145(5) Uiso 1 1 d . . .
O13W O 0.5396(3) 1.0488(6) 0.8532(4) 0.173(6) Uiso 1 1 d . . .
O14W O 0.3203(4) 0.6415(7) 0.4929(5) 0.078(5) Uiso 0.50 1 d P A 14
O15W O 0.3317(3) 0.5755(5) 0.6613(4) 0.155(5) Uiso 1 1 d . . .
O16W O 0.1560(3) 0.7460(6) 0.6563(4) 0.169(6) Uiso 1 1 d . . .
O17W O 0.3287(3) 0.5490(6) 0.5172(4) 0.066(4) Uiso 0.50 1 d P B 17
O19W O 0.3988(4) 0.9688(7) 0.9696(5) 0.079(5) Uiso 0.50 1 d P C 19
O23W O 0.3896(4) 0.7350(6) 0.4851(4) 0.075(5) Uiso 0.50 1 d P D 23
O24W O 0.4409(5) 0.6120(8) 0.8880(6) 0.104(6) Uiso 0.50 1 d P E 24
O25W O 0.3812(4) 0.5574(7) 0.9527(5) 0.086(5) Uiso 0.50 1 d P F 25
O27W O 0.5299(8) 0.6900(15) 0.8351(10) 0.180(14) Uiso 0.50 1 d P G 27
O28W O 0.3478(6) 0.5097(10) 0.8374(7) 0.141(9) Uiso 0.50 1 d P H 28
O29W O 0.4711(6) 0.5550(11) 0.5596(8) 0.160(10) Uiso 0.50 1 d P I 29
O30W O 0.3323(7) 0.2094(13) 0.6290(9) 0.171(12) Uiso 0.50 1 d P J 30
O34W O 0.0549(6) 0.9714(10) 0.5629(8) 0.148(9) Uiso 0.50 1 d P K 34
O35W O 0.5170(7) 0.6607(12) 0.8796(8) 0.169(11) Uiso 0.50 1 d P . .
O38W O 0.3944(10) 0.5297(15) 0.8868(11) 0.175(17) Uiso 0.50 1 d P L 38
O39W O 0.3128(4) 0.8829(7) 0.9733(5) 0.086(5) Uiso 0.50 1 d P M 39
O40W O 0.3317(5) 0.8164(10) 0.9853(7) 0.131(8) Uiso 0.50 1 d P N 40
O41W O 0.3873(7) 0.2964(12) 0.5283(9) 0.171(11) Uiso 0.50 1 d P O 41
O42W O 0.3424(4) 0.6957(6) 0.5076(5) 0.078(5) Uiso 0.50 1 d P P 42
O43W O 0.3668(4) 0.7064(6) 0.5092(4) 0.072(4) Uiso 0.50 1 d P Q 43
O44W O 0.4025(6) 0.4526(11) 0.5585(8) 0.153(10) Uiso 0.50 1 d P . .
O45W O 0.4956(7) 0.5223(13) 0.6158(9) 0.186(13) Uiso 0.50 1 d P . .
O46W O 0.5369(7) 0.3117(11) 0.5528(8) 0.166(11) Uiso 0.50 1 d P . .
O47W O 0.5100(6) 0.7045(11) 0.5017(8) 0.149(10) Uiso 0.50 1 d P R 47
O3 O 0.5396(15) 0.517(3) 0.4124(18) 0.19(2) Uiso 0.25 1 d P S 103
O6 O 0.3669(12) 0.512(2) 0.7555(15) 0.147(19) Uiso 0.25 1 d P T 106
O7 O 0.5119(12) 0.525(2) 0.5133(16) 0.125(18) Uiso 0.25 1 d P U 107
O8 O 0.4450(16) 1.173(3) 0.8453(19) 0.20(3) Uiso 0.25 1 d P V 108
O9 O 0.5185(11) 0.2312(18) 0.5936(13) 0.124(15) Uiso 0.25 1 d P W 109
O10 O 0.3179(6) 0.9228(10) 0.9894(7) 0.134(8) Uiso 0.50 1 d P X 110
O12 O 0.2518(5) 0.6962(9) 0.6298(6) 0.092(6) Uiso 0.50 1 d P Y 112
O13 O 0.5728(14) 0.745(2) 0.4922(17) 0.16(2) Uiso 0.25 1 d P Z 113
O14 O 0.5196(14) 0.543(3) 0.5298(19) 0.14(2) Uiso 0.25 1 d P A 114
O15 O 0.3040(8) 0.1392(15) 0.6660(11) 0.093(11) Uiso 0.25 1 d P B 115
O16 O 0.4468(11) 0.3167(19) 0.6072(14) 0.133(17) Uiso 0.25 1 d P C 116
O17 O 0.4248(9) 0.4643(16) 0.3598(12) 0.107(13) Uiso 0.25 1 d P D 117
O18 O 0.5262(12) 0.368(2) 0.6466(16) 0.138(18) Uiso 0.25 1 d P E 118
O19 O 0.5869(8) 1.0740(14) 1.0240(9) 0.181(12) Uiso 0.50 1 d P F 119
O20 O 0.4005(7) 0.3877(11) 0.4973(9) 0.159(11) Uiso 0.50 1 d P G 120
O22 O 0.6387(13) 0.213(2) 0.7163(16) 0.16(2) Uiso 0.25 1 d P H 122
O23 O 0.5000 0.6489(17) 0.7500 0.169(16) Uiso 0.50 2 d SP I 123
O25 O 0.6142(8) 0.3132(14) 0.7705(10) 0.197(14) Uiso 0.50 1 d P J 125
O27 O 0.1739(14) 0.686(2) 0.7425(17) 0.17(2) Uiso 0.25 1 d P K 127
O28 O 0.3283(5) 0.1761(10) 0.6454(7) 0.120(8) Uiso 0.50 1 d P L 128
O29 O 0.5312(11) 0.4699(19) 0.7302(14) 0.134(16) Uiso 0.25 1 d P M 129
O30 O 0.3925(11) 0.4279(19) 0.6144(14) 0.131(16) Uiso 0.25 1 d P N 130
O31 O 0.4902(13) 0.442(2) 0.6649(16) 0.16(2) Uiso 0.25 1 d P O 131
O32 O 0.6213(6) 0.4225(11) 0.7729(8) 0.156(10) Uiso 0.50 1 d P P 132
O33 O 0.5235(15) 0.405(3) 0.6675(19) 0.18(2) Uiso 0.25 1 d P Q 133
O34 O 0.5274(7) 0.5749(12) 0.7175(9) 0.183(12) Uiso 0.50 1 d P R 134
O35 O 0.2048(7) 1.0400(12) 0.6628(9) 0.174(12) Uiso 0.50 1 d P S 135
O36 O 0.3828(8) 0.9133(13) 0.9861(9) 0.187(13) Uiso 0.50 1 d P T 136
O37 O 0.4236(7) 0.5256(12) 0.7753(9) 0.182(12) Uiso 0.50 1 d P U 137
O38 O 0.5415(8) 0.9757(13) 0.8264(10) 0.196(13) Uiso 0.50 1 d P V 138
O39 O 0.4707(12) 0.309(2) 0.6885(15) 0.149(19) Uiso 0.25 1 d P W 139
O40 O 0.3182(9) 0.5420(15) 0.7328(11) 0.102(12) Uiso 0.25 1 d P X 140
O41 O 0.5970(9) 0.5386(16) 0.6005(12) 0.077(11) Uiso 0.25 1 d P Y 141
O42 O 0.4622(8) 0.7207(14) 0.6639(9) 0.167(13) Uiso 0.50 1 d P Z 142
O43 O 0.3749(8) 0.9827(13) 0.9827(9) 0.180(12) Uiso 0.50 1 d P A 143
O44 O 0.3281(4) 0.5985(8) 0.4945(5) 0.094(6) Uiso 0.50 1 d P B 144
O46 O 0.4956(14) 1.003(2) 0.7687(15) 0.17(2) Uiso 0.25 1 d P . 146
O47 O 0.4967(9) 0.2100(16) 0.5978(11) 0.075(11) Uiso 0.20 1 d P C 147
O50 O 0.6181(17) 0.257(3) 0.757(2) 0.17(3) Uiso 0.20 1 d P D 150
O51 O 0.3727(11) 0.5264(16) 0.8754(12) 0.102(13) Uiso 0.25 1 d P E 151
O53 O 0.3334(13) 0.866(2) 0.9800(15) 0.132(17) Uiso 0.25 1 d P F 153
O54 O 0.4198(19) 1.128(3) 0.922(2) 0.19(3) Uiso 0.25 1 d P G 154
O55 O 0.5670(16) 0.386(2) 0.772(2) 0.18(3) Uiso 0.25 1 d P H 155
O56 O 0.4663(11) 1.179(2) 0.7575(14) 0.140(18) Uiso 0.25 1 d P I 156
O57 O 0.2220(10) 0.7172(16) 0.6728(12) 0.221(18) Uiso 0.50 1 d P J 157
O58 O 0.4433(11) 0.4115(19) 0.6659(14) 0.133(16) Uiso 0.25 1 d P K 158
O59 O 0.6221(13) 0.694(2) 0.4233(16) 0.16(2) Uiso 0.25 1 d P L 159
O60 O 0.4836(9) 0.6905(15) 0.3194(11) 0.224(16) Uiso 0.50 1 d P M 160
O61 O 0.5740(9) 0.2196(15) 0.7316(11) 0.098(12) Uiso 0.25 1 d P N 161
O62 O 0.6040(14) 0.782(3) 0.5107(17) 0.14(2) Uiso 0.25 1 d P O 62
O64 O 0.5350(10) 0.6540(17) 0.5435(13) 0.114(14) Uiso 0.25 1 d P P 64
O65 O 0.5673(12) 0.708(2) 0.5082(15) 0.137(17) Uiso 0.25 1 d P Q 65
O67 O 0.4554(15) 0.523(3) 0.3788(19) 0.19(3) Uiso 0.25 1 d P R 167
O68 O 0.2027(8) 0.7216(13) 0.6813(9) 0.172(12) Uiso 0.50 1 d P S 168
O70 O 0.4771(10) 0.5955(16) 0.8538(12) 0.235(17) Uiso 0.50 1 d P T 170
O71 O 0.4423(12) 1.1219(17) 0.8882(16) 0.28(2) Uiso 0.50 1 d P U 171

loop_
_atom_site_aniso_label
_atom_site_aniso_U_11
_atom_site_aniso_U_22
_atom_site_aniso_U_33
_atom_site_aniso_U_23
_atom_site_aniso_U_13
_atom_site_aniso_U_12
Mn1G 0.0657(17) 0.0678(19) 0.0459(15) -0.0028(12) 0.0042(12) -0.0139(14)
Mn1H 0.0657(17) 0.0678(19) 0.0459(15) -0.0028(12) 0.0042(12) -0.0139(14)
Pd1A 0.0424(4) 0.0555(5) 0.0534(5) -0.0024(4) 0.0007(3) 0.0031(4)
Pd2A 0.0493(4) 0.0353(4) 0.0258(3) -0.0042(3) 0.0033(3) 0.0047(3)
Pd3A 0.0734(6) 0.0599(6) 0.0441(5) 0.0111(4) 0.0095(4) -0.0001(4)
Pd4A 0.0661(5) 0.0714(6) 0.0416(4) -0.0122(4) -0.0040(4) 0.0109(5)
Pd5A 0.0620(5) 0.0400(4) 0.0423(4) 0.0051(3) 0.0121(4) -0.0026(4)
Pd6A 0.0789(6) 0.0642(6) 0.0357(4) -0.0073(4) 0.0080(4) 0.0138(5)
N1A 0.038(4) 0.070(6) 0.037(4) -0.002(4) 0.002(3) 0.004(4)
N2A 0.045(4) 0.040(5) 0.043(4) -0.008(3) 0.000(3) 0.005(4)
N3A 0.060(5) 0.062(6) 0.037(5) 0.007(4) 0.005(4) 0.010(4)
N4A 0.072(6) 0.048(5) 0.044(5) -0.004(4) 0.020(4) 0.005(4)
N5A 0.070(6) 0.077(6) 0.024(4) 0.002(4) 0.009(4) 0.006(5)
N6A 0.067(6) 0.048(5) 0.046(5) -0.007(4) 0.015(4) -0.010(4)
N7A 0.051(5) 0.042(5) 0.027(4) -0.001(3) 0.007(3) 0.004(4)
N8A 0.072(6) 0.042(5) 0.038(4) 0.003(4) 0.012(4) -0.005(4)
N9A 0.073(6) 0.044(5) 0.056(5) -0.012(4) 0.001(5) 0.007(5)
N10A 0.086(7) 0.066(7) 0.044(5) 0.016(4) 0.004(5) 0.005(6)
N11A 0.063(6) 0.081(7) 0.043(5) -0.016(5) 0.000(4) -0.008(6)
N12A 0.071(6) 0.078(7) 0.025(4) -0.007(4) 0.005(4) 0.004(5)
N61A 0.052(5) 0.062(6) 0.043(5) 0.007(4) 0.008(4) 0.014(4)
N62A 0.053(5) 0.062(6) 0.043(5) 0.007(4) 0.010(4) 0.016(4)
N63A 0.049(5) 0.066(6) 0.042(5) 0.009(4) 0.012(4) 0.006(4)
N64A 0.062(6) 0.072(6) 0.037(5) -0.018(4) 0.015(4) -0.012(5)
N65A 0.061(6) 0.067(6) 0.041(5) -0.006(4) 0.004(4) -0.017(5)
N66A 0.045(5) 0.063(6) 0.047(5) -0.009(4) 0.014(4) -0.013(4)
N67A 0.072(6) 0.044(5) 0.046(5) 0.003(4) -0.003(4) -0.003(4)
N68A 0.079(6) 0.044(5) 0.041(5) -0.007(4) -0.008(4) -0.001(4)
N69A 0.064(5) 0.039(5) 0.044(5) -0.006(4) 0.001(4) 0.001(4)
N70A 0.066(6) 0.057(6) 0.044(5) -0.006(4) 0.007(4) -0.001(5)
N71A 0.076(7) 0.060(6) 0.049(5) -0.007(4) 0.003(5) 0.007(5)
N72A 0.063(5) 0.053(6) 0.046(5) -0.004(4) 0.001(4) -0.002(5)
C1A 0.051(6) 0.082(8) 0.040(6) 0.003(5) 0.012(5) 0.011(6)
C2A 0.057(6) 0.071(7) 0.042(6) -0.005(5) 0.014(5) 0.013(6)
C3A 0.047(6) 0.065(7) 0.043(6) -0.002(5) 0.001(5) -0.005(5)
C4A 0.037(5) 0.079(8) 0.046(6) 0.010(5) 0.012(4) 0.007(5)
C5A 0.041(6) 0.080(8) 0.070(8) -0.006(6) 0.026(5) 0.011(6)
C6A 0.051(6) 0.053(6) 0.036(5) 0.009(4) 0.001(4) 0.011(5)
C7A 0.051(6) 0.057(7) 0.040(5) 0.007(5) 0.010(4) 0.013(5)
C8A 0.045(5) 0.051(6) 0.043(5) 0.004(4) 0.000(4) 0.015(5)
C9A 0.040(5) 0.061(7) 0.041(5) -0.001(5) -0.009(4) 0.012(5)
C10A 0.049(6) 0.057(6) 0.032(5) -0.002(4) 0.004(4) 0.010(5)
C11A 0.066(7) 0.087(9) 0.047(6) 0.012(6) 0.021(5) 0.015(6)
C12A 0.055(7) 0.113(10) 0.028(5) 0.005(6) 0.005(5) 0.016(6)
C13A 0.048(6) 0.050(6) 0.062(7) 0.005(5) 0.008(5) 0.006(5)
C14A 0.096(9) 0.075(9) 0.050(7) 0.019(6) 0.024(6) 0.037(7)
C15A 0.064(7) 0.082(9) 0.070(8) 0.023(7) 0.002(6) 0.015(7)
C16A 0.067(7) 0.063(7) 0.064(7) -0.004(6) 0.024(6) -0.011(6)
C17A 0.080(8) 0.072(8) 0.053(7) -0.025(6) 0.025(6) -0.016(7)
C18A 0.046(6) 0.057(7) 0.049(6) -0.013(5) 0.012(5) -0.001(5)
C19A 0.056(6) 0.068(7) 0.044(6) -0.013(5) 0.017(5) -0.013(5)
C20A 0.054(6) 0.069(8) 0.047(6) -0.006(5) 0.006(5) 0.002(5)
C21A 0.067(7) 0.060(7) 0.047(6) -0.008(5) 0.012(5) -0.005(5)
C22A 0.062(7) 0.079(8) 0.044(6) -0.009(6) 0.009(5) -0.002(6)
C23A 0.064(7) 0.064(7) 0.043(6) -0.017(5) 0.011(5) -0.010(6)
C24A 0.055(6) 0.091(9) 0.041(6) -0.020(6) 0.015(5) -0.021(6)
C25A 0.052(6) 0.090(9) 0.051(6) -0.020(6) 0.021(5) -0.023(6)
C26A 0.082(8) 0.070(8) 0.039(6) -0.005(5) 0.025(6) -0.012(6)
C27A 0.060(7) 0.092(9) 0.049(6) -0.024(6) 0.012(5) -0.011(6)
C28A 0.067(7) 0.066(7) 0.034(5) -0.011(5) 0.020(5) -0.011(6)
C29A 0.078(8) 0.059(7) 0.048(6) -0.019(5) 0.019(6) -0.017(6)
C30A 0.068(7) 0.060(7) 0.049(6) -0.032(5) 0.021(5) -0.022(5)
C31A 0.057(6) 0.053(6) 0.027(5) -0.002(4) 0.006(4) -0.003(5)
C32A 0.061(6) 0.045(6) 0.037(5) 0.006(4) 0.012(4) -0.002(5)
C33A 0.057(6) 0.045(6) 0.029(5) 0.002(4) 0.004(4) 0.007(5)
C34A 0.069(7) 0.041(6) 0.040(5) -0.008(4) -0.003(5) 0.011(5)
C35A 0.063(6) 0.036(5) 0.032(5) 0.000(4) 0.012(4) -0.004(4)
C36A 0.083(8) 0.032(6) 0.059(7) -0.006(5) 0.006(6) -0.013(5)
C37A 0.081(8) 0.052(7) 0.040(6) 0.001(5) -0.010(5) -0.006(6)
C38A 0.076(7) 0.027(5) 0.049(6) 0.003(4) 0.000(5) -0.002(5)
C39A 0.109(10) 0.042(6) 0.045(6) 0.002(5) 0.008(6) -0.009(6)
C40A 0.100(9) 0.039(6) 0.028(5) 0.000(4) -0.001(5) -0.003(6)
C41A 0.108(9) 0.030(6) 0.048(6) 0.002(5) -0.019(6) 0.015(6)
C42A 0.104(9) 0.041(6) 0.039(6) -0.006(5) 0.004(6) 0.009(6)
C43A 0.069(7) 0.041(6) 0.060(7) 0.009(5) -0.005(5) 0.009(5)
C44A 0.073(8) 0.053(7) 0.056(7) -0.001(5) -0.007(6) 0.001(6)
C45A 0.110(10) 0.044(7) 0.035(5) -0.014(5) 0.005(6) 0.008(6)
C46A 0.065(8) 0.060(8) 0.068(8) 0.011(6) 0.004(6) 0.005(6)
C47A 0.074(8) 0.080(9) 0.064(8) 0.027(7) -0.005(6) -0.004(7)
C48A 0.068(8) 0.066(8) 0.048(6) 0.004(5) 0.011(5) 0.008(6)
C49A 0.070(8) 0.058(7) 0.050(6) 0.003(5) 0.003(5) 0.002(6)
C50A 0.073(8) 0.072(9) 0.056(7) 0.011(6) 0.020(6) 0.006(7)
C51A 0.056(7) 0.062(8) 0.058(7) -0.018(6) -0.002(5) 0.004(6)
C52A 0.081(9) 0.045(7) 0.073(8) -0.011(6) 0.016(6) -0.004(6)
C53A 0.066(7) 0.059(7) 0.050(6) -0.010(5) 0.008(5) 0.002(6)
C54A 0.099(10) 0.058(7) 0.036(6) -0.003(5) 0.002(6) 0.007(7)
C55A 0.056(7) 0.072(8) 0.051(6) 0.006(6) 0.004(5) 0.009(6)
C56A 0.083(8) 0.066(8) 0.034(5) -0.007(5) 0.007(5) -0.005(7)
C57A 0.092(9) 0.069(8) 0.034(6) -0.006(5) 0.000(5) 0.019(7)
C58A 0.075(8) 0.074(8) 0.021(5) -0.007(5) 0.003(5) 0.015(6)
C59A 0.067(7) 0.052(7) 0.049(6) -0.005(5) -0.002(5) -0.003(6)
C60A 0.065(7) 0.059(7) 0.054(6) -0.016(5) 0.001(5) 0.005(6)
C61A 0.045(6) 0.061(7) 0.052(6) 0.003(5) 0.015(5) 0.001(5)
C62A 0.051(6) 0.051(6) 0.056(6) 0.003(5) 0.010(5) 0.011(5)
C63A 0.053(6) 0.057(7) 0.044(6) 0.009(5) 0.009(5) 0.013(5)
C64A 0.054(6) 0.075(8) 0.045(6) -0.011(5) 0.006(5) 0.009(6)
C65A 0.045(6) 0.078(8) 0.044(6) -0.008(5) 0.008(5) -0.007(5)
C66A 0.053(6) 0.064(7) 0.040(5) -0.013(5) 0.017(5) -0.002(5)
C67A 0.059(6) 0.035(5) 0.053(6) 0.002(5) 0.003(5) -0.003(5)
C68A 0.075(7) 0.039(6) 0.046(6) 0.000(5) 0.000(5) -0.008(5)
C69A 0.071(7) 0.036(6) 0.053(6) -0.009(5) -0.005(5) 0.004(5)
C70A 0.077(8) 0.052(7) 0.037(5) 0.002(5) -0.001(5) 0.002(6)
C71A 0.064(7) 0.065(8) 0.040(6) -0.001(5) -0.002(5) 0.011(6)
C72A 0.079(9) 0.078(9) 0.029(5) -0.003(5) 0.000(5) 0.016(7)
N1X 0.059(5) 0.059(6) 0.051(5) -0.006(4) -0.017(4) -0.003(4)
N2X 0.058(6) 0.097(8) 0.145(11) -0.073(8) 0.062(7) -0.039(6)
N3X 0.061(5) 0.057(6) 0.050(5) -0.030(4) 0.013(4) -0.007(4)
N4X 0.066(5) 0.043(5) 0.046(5) -0.015(4) 0.024(4) -0.006(4)
N5X 0.119(10) 0.078(8) 0.060(6) 0.020(6) 0.021(6) -0.016(7)
N6X 0.139(12) 0.096(9) 0.070(7) 0.026(6) 0.038(8) -0.023(8)
N7X 0.077(7) 0.080(7) 0.056(6) -0.004(5) -0.004(5) 0.018(6)
N8X 0.079(7) 0.153(12) 0.044(6) -0.031(6) 0.006(5) 0.001(7)
N9X 0.065(6) 0.059(6) 0.050(5) 0.004(4) 0.011(4) -0.008(5)
N10X 0.079(6) 0.069(7) 0.047(5) 0.014(4) 0.019(5) -0.003(5)
N11X 0.049(5) 0.085(7) 0.056(5) -0.005(5) 0.017(4) 0.012(5)
N12X 0.141(11) 0.082(8) 0.054(6) -0.012(6) -0.001(7) 0.040(8)

loop_
_atom_type_symbol
_atom_type_description
_atom_type_scat_dispersion_real
_atom_type_scat_dispersion_imag
_atom_type_scat_source
C C 0.0033 0.0016 'International Tables Vol C Tables 4.2.6.8 and 6.1.1.4'
H H 0.0000 0.0000 'International Tables Vol C Tables 4.2.6.8 and 6.1.1.4'
N N 0.0061 0.0033 'International Tables Vol C Tables 4.2.6.8 and 6.1.1.4'
O O 0.0106 0.0060 'International Tables Vol C Tables 4.2.6.8 and 6.1.1.4'
Mn Mn 0.3368 0.7283 'International Tables Vol C Tables 4.2.6.8 and 6.1.1.4'
Pd Pd -0.9988 1.0072 'International Tables Vol C Tables 4.2.6.8 and 6.1.1.4'

loop_
_geom_angle_atom_site_label_1
_geom_angle_atom_site_label_2
_geom_angle_atom_site_label_3
_geom_angle
C12G C11G C15G 107.7
C12G C11G C10G 127(2)
C15G C11G C10G 125(2)
C12G C11G Mn1G 69.3(8)
C15G C11G Mn1G 67.9(8)
C10G C11G Mn1G 127.7(8)
C11G C12G C13G 108.2
C11G C12G Mn1G 70.9(8)
C13G C12G Mn1G 67.3(7)
C14G C13G C12G 108.0
C14G C13G Mn1G 68.6(9)
C12G C13G Mn1G 71.9(7)
C13G C14G C15G 107.9
C13G C14G C10F 121(3)
C15G C14G C10F 132(3)
C13G C14G Mn1G 70.1(9)
C15G C14G Mn1G 71.2(8)
C10F C14G Mn1G 125.1(16)
C11G C15G C14G 108.3
C11G C15G Mn1G 72.0(7)
C14G C15G Mn1G 67.6(7)
C16G Mn1G C18G 99.3(9)
C16G Mn1G C17H 94.1(9)
C18G Mn1G C17H 91.3(17)
C16G Mn1G C16H 7.6(10)
C18G Mn1G C16H 98.8(14)
C17H Mn1G C16H 101.7(8)
C16G Mn1G C18H 102.2(12)
C18G Mn1G C18H 10.0(16)
C17H Mn1G C18H 100.6(9)
C16H Mn1G C18H 100.4(8)
C16G Mn1G C17G 96.2(7)
C18G Mn1G C17G 97.0(9)
C17H Mn1G C17G 165.5(11)
C16H Mn1G C17G 88.8(7)
C18H Mn1G C17G 87.2(14)
C16G Mn1G C14G 135.8(10)
C18G Mn1G C14G 82.2(13)
C17H Mn1G C14G 41.9(10)
C16H Mn1G C14G 143.4(10)
C18H Mn1G C14G 86.8(10)
C17G Mn1G C14G 127.6(9)
C16G Mn1G C14H 139.0(12)
C18G Mn1G C14H 89.4(16)
C17H Mn1G C14H 125.9(13)
C16H Mn1G C14H 131.6(12)
C18H Mn1G C14H 81.0(13)
C17G Mn1G C14H 42.8(12)
C14G Mn1G C14H 84.8(16)
C16G Mn1G C13G 148.1(9)
C18G Mn1G C13G 109.7(13)
C17H Mn1G C13G 73.0(10)
C16H Mn1G C13G 150.9(9)
C18H Mn1G C13G 108.7(11)
C17G Mn1G C13G 93.0(8)
C14G Mn1G C13G 41.4(4)
C14H Mn1G C13G 56.2(14)
C16G Mn1G C13H 147.4(16)
C18G Mn1G C13H 112.8(19)
C17H Mn1G C13H 90.4(11)
C16H Mn1G C13H 145.9(12)
C18H Mn1G C13H 108.6(13)
C17G Mn1G C13H 75.4(11)
C14G Mn1G C13H 57.7(13)
C14H Mn1G C13H 41.2(5)
C13G Mn1G C13H 17.7(13)
C16G Mn1G C15G 95.4(10)
C18G Mn1G C15G 96.9(13)
C17H Mn1G C15G 6.0(12)
C16H Mn1G C15G 103.0(9)
C18H Mn1G C15G 106.0(12)
C17G Mn1G C15G 160.1(9)
C14G Mn1G C15G 41.3(4)
C14H Mn1G C15G 123.4(15)
C13G Mn1G C15G 68.9(6)
C13H Mn1G C15G 86.2(13)
C16G Mn1G C15H 98.8(12)
C18G Mn1G C15H 105.8(14)
C17H Mn1G C15H 156.5(13)
C16H Mn1G C15H 91.7(11)
C18H Mn1G C15H 95.9(13)
C17G Mn1G C15H 9.8(13)
C14G Mn1G C15H 123.5(15)
C14H Mn1G C15H 40.8(5)
C13G Mn1G C15H 86.0(13)
C13H Mn1G C15H 68.3(7)
C15G Mn1G C15H 150.8(14)
O16G C16G Mn1G 178.8(9)
O17G C17G Mn1G 179.3(12)
O18G C18G Mn1G 161(3)
C12H C11H C15H 108.0
C12H C11H Mn1G 69.5(9)
C15H C11H Mn1G 68.1(9)
C12H C11H Mn1H 69.5(9)
C15H C11H Mn1H 68.2(9)
Mn1G C11H Mn1H 0.2(5)
C13H C12H C11H 108.0
C13H C12H Mn1H 67.4(8)
C11H C12H Mn1H 71.1(9)
C13H C12H Mn1G 67.3(9)
C11H C12H Mn1G 71.1(9)
Mn1H C12H Mn1G 0.2(6)
C12H C13H C14H 108.0
C12H C13H C10H 126.0(9)
C14H C13H C10H 126.0(9)
C12H C13H Mn1G 72.5(9)
C14H C13H Mn1G 68.6(10)
C10H C13H Mn1G 124.5(13)
C12H C13H Mn1H 72.4(8)
C14H C13H Mn1H 68.7(9)
C10H C13H Mn1H 124.5(12)
Mn1G C13H Mn1H 0.2(6)
C13H C14H C15H 108.0
C13H C14H Mn1G 70.2(10)
C15H C14H Mn1G 71.7(9)
C13H C14H Mn1H 70.1(9)
C15H C14H Mn1H 71.7(9)
Mn1G C14H Mn1H 0.1(6)
C11H C15H C14H 108.0
C11H C15H Mn1G 72.2(9)
C14H C15H Mn1G 67.5(9)
C11H C15H Mn1H 72.1(8)
C14H C15H Mn1H 67.6(8)
Mn1G C15H Mn1H 0.1(5)
C17H Mn1H C16H 101.9(7)
C17H Mn1H C18H 100.6(9)
C16H Mn1H C18H 100.3(8)
C17H Mn1H C14H 125.8(12)
C16H Mn1H C14H 131.4(12)
C18H Mn1H C14H 80.7(13)
C17H Mn1H C13H 90.5(11)
C16H Mn1H C13H 146.0(11)
C18H Mn1H C13H 108.4(13)
C14H Mn1H C13H 41.1(4)
C17H Mn1H C15H 156.5(11)
C16H Mn1H C15H 91.6(11)
C18H Mn1H C15H 95.6(13)
C14H Mn1H C15H 40.7(5)
C13H Mn1H C15H 68.2(6)
C17H Mn1H C12H 90.5(11)
C16H Mn1H C12H 107.4(11)
C18H Mn1H C12H 147.3(13)
C14H Mn1H C12H 68.0(5)
C13H Mn1H C12H 40.2(4)
C15H Mn1H C12H 67.0(5)
C17H Mn1H C11H 123.8(12)
C16H Mn1H C11H 79.7(10)
C18H Mn1H C11H 134.8(14)
C14H Mn1H C11H 67.5(6)
C13H Mn1H C11H 67.2(5)
C15H Mn1H C11H 39.6(4)
C12H Mn1H C11H 39.4(4)
O16H C16H Mn1H 178.4(9)
O16H C16H Mn1G 178.3(10)
Mn1H C16H Mn1G 0.2(6)
O17H C17H Mn1H 173(3)
O17H C17H Mn1G 173(3)
Mn1H C17H Mn1G 0.1(5)
O18H C18H Mn1G 161(2)
O18H C18H Mn1H 161(2)
Mn1G C18H Mn1H 0.2(6)
C5T N1T C1T 116.4
N1T C1T C2T 124.2
C3T C2T C1T 118.4
C4T C3T C2T 118.1
C4T C3T C16T 120.9
C2T C3T C16T 121.0
C3T C4T C5T 118.8
N1T C5T C4T 124.2
C6T N2T C10T 116.4
N2T C6T C7T 124.2
C8T C7T C6T 118.8
C7T C8T C9T 118.1
C7T C8T C17T 120.9
C9T C8T C17T 121.0
C8T C9T C10T 118.4
N2T C10T C9T 124.1
C11T N3T C15T 116.0
N3T C11T C12T 124.3
C13T C12T C11T 118.8
C12T C13T C14T 117.8
C12T C13T C18T 121.1
C14T C13T C18T 121.1
C13T C14T C15T 118.8
N3T C15T C14T 124.3
N16T C16T N18T 125.1
N16T C16T C3T 117.8
N18T C16T C3T 117.0
C16T N16T C17T 115.1
N16T C17T N17T 125.1
N16T C17T C8T 117.8
N17T C17T C8T 117.0
C17T N17T C18T 114.7
N18T C18T N17T 125.1
N18T C18T C13T 117.4
N17T C18T C13T 117.4
C16T N18T C18T 114.7
N2X Pd1A N1A 176.7(4)
N2X Pd1A N4A 95.1(4)
N1A Pd1A N4A 86.7(3)
N2X Pd1A N1X 85.1(4)
N1A Pd1A N1X 93.2(3)
N4A Pd1A N1X 176.7(4)
N7A Pd2A N2A 85.1(3)
N7A Pd2A N3X 177.5(3)
N2A Pd2A N3X 93.5(3)
N7A Pd2A N4X 94.7(3)
N2A Pd2A N4X 177.9(3)
N3X Pd2A N4X 86.6(3)
N10A Pd3A N5X 178.2(4)
N10A Pd3A N3A 84.1(4)
N5X Pd3A N3A 94.3(4)
N10A Pd3A N6X 94.3(4)
N5X Pd3A N6X 87.2(4)
N3A Pd3A N6X 178.1(5)
N7X Pd4A N9A 94.9(4)
N7X Pd4A N8X 85.9(4)
N9A Pd4A N8X 178.9(5)
N7X Pd4A N11A 179.6(4)
N9A Pd4A N11A 85.2(4)
N8X Pd4A N11A 94.0(4)
N6A Pd5A N8A 87.0(3)
N6A Pd5A N9X 93.4(3)
N8A Pd5A N9X 179.2(4)
N6A Pd5A N10X 178.1(4)
N8A Pd5A N10X 93.4(4)
N9X Pd5A N10X 86.2(4)
N5A Pd6A N11X 95.0(4)
N5A Pd6A N12A 84.9(3)
N11X Pd6A N12A 179.4(4)
N5A Pd6A N12X 179.1(4)
N11X Pd6A N12X 85.9(4)
N12A Pd6A N12X 94.2(4)
C5A N1A C1A 115.2(9)
C5A N1A Pd1A 125.3(7)
C1A N1A Pd1A 118.7(7)
C10A N2A C6A 118.2(8)
C10A N2A Pd2A 118.8(7)
C6A N2A Pd2A 122.8(6)
C15A N3A C11A 119.1(9)
C15A N3A Pd3A 120.8(7)
C11A N3A Pd3A 119.2(7)
C16A N4A C20A 118.9(9)
C16A N4A Pd1A 122.6(7)
C20A N4A Pd1A 118.4(7)
C25A N5A C21A 118.4(9)
C25A N5A Pd6A 121.9(7)
C21A N5A Pd6A 118.8(7)
C26A N6A C30A 117.6(9)
C26A N6A Pd5A 119.8(7)
C30A N6A Pd5A 122.0(7)
C35A N7A C31A 117.7(8)
C35A N7A Pd2A 122.3(6)
C31A N7A Pd2A 119.8(6)
C36A N8A C40A 117.2(9)
C36A N8A Pd5A 123.1(7)
C40A N8A Pd5A 119.4(7)
C41A N9A C45A 120.4(9)
C41A N9A Pd4A 118.7(7)
C45A N9A Pd4A 119.4(7)
C46A N10A C50A 118.7(11)
C46A N10A Pd3A 121.0(9)
C50A N10A Pd3A 120.1(9)
C55A N11A C51A 119.6(10)
C55A N11A Pd4A 120.9(9)
C51A N11A Pd4A 119.0(8)
C56A N12A C60A 118.3(11)
C56A N12A Pd6A 122.3(8)
C60A N12A Pd6A 119.3(8)
C61A N61A C62A 115.6(9)
C62A N62A C63A 115.8(9)
C63A N63A C61A 113.0(8)
C64A N64A C65A 112.0(9)
C65A N65A C66A 114.1(9)
C64A N66A C66A 114.6(9)
C67A N67A C68A 116.4(9)
C68A N68A C69A 113.6(8)
C69A N69A C67A 113.9(8)
C71A N70A C70A 115.4(10)
C71A N71A C72A 113.3(10)
C70A N72A C72A 113.8(10)
C2A C1A N1A 123.0(10)
C1A C2A C3A 120.4(10)
C2A C3A C4A 116.6(10)
C2A C3A C61A 119.8(9)
C4A C3A C61A 123.6(9)
C5A C4A C3A 119.4(10)
N1A C5A C4A 125.2(9)
N2A C6A C7A 123.3(9)
C6A C7A C8A 117.7(9)
C9A C8A C7A 118.0(9)
C9A C8A C62A 121.1(9)
C7A C8A C62A 120.9(9)
C10A C9A C8A 120.3(9)
N2A C10A C9A 122.3(9)
C12A C11A N3A 120.5(10)
C11A C12A C13A 122.1(11)
C14A C13A C12A 116.9(10)
C14A C13A C63A 119.6(10)
C12A C13A C63A 123.5(9)
C13A C14A C15A 117.7(11)
N3A C15A C14A 123.6(11)
C17A C16A N4A 121.8(10)
C16A C17A C18A 119.4(10)
C19A C18A C17A 119.2(10)
C19A C18A C64A 118.3(9)
C17A C18A C64A 122.2(9)
C18A C19A C20A 118.3(10)
N4A C20A C19A 121.9(10)
N5A C21A C22A 120.3(10)
C23A C22A C21A 119.7(11)
C22A C23A C24A 120.2(10)
C22A C23A C65A 120.1(10)
C24A C23A C65A 119.7(9)
C25A C24A C23A 116.9(10)
N5A C25A C24A 124.4(10)
N6A C26A C27A 123.3(10)
C26A C27A C28A 116.5(10)
C29A C28A C27A 119.3(10)
C29A C28A C66A 124.0(9)
C27A C28A C66A 116.7(9)
C28A C29A C30A 121.2(10)
C29A C30A N6A 121.9(9)
N7A C31A C32A 123.9(9)
C33A C32A C31A 118.1(9)
C32A C33A C34A 117.6(9)
C32A C33A C67A 120.0(9)
C34A C33A C67A 122.3(8)
C35A C34A C33A 119.8(9)
N7A C35A C34A 122.9(9)
N8A C36A C37A 123.8(10)
C36A C37A C38A 118.5(9)
C39A C38A C37A 118.9(9)
C39A C38A C68A 120.1(9)
C37A C38A C68A 121.0(9)
C40A C39A C38A 119.2(10)
N8A C40A C39A 122.4(10)
N9A C41A C42A 121.5(10)
C41A C42A C43A 121.0(10)
C44A C43A C42A 116.4(10)
C44A C43A C69A 121.3(9)
C42A C43A C69A 122.2(10)
C43A C44A C45A 121.5(11)
N9A C45A C44A 119.2(10)
N10A C46A C47A 123.7(12)
C46A C47A C48A 118.5(12)
C49A C48A C47A 117.9(11)
C49A C48A C70A 121.2(11)
C47A C48A C70A 120.8(11)
C50A C49A C48A 118.2(11)
C49A C50A N10A 122.9(12)
C52A C51A N11A 123.1(12)
C51A C52A C53A 117.2(11)
C52A C53A C54A 119.4(11)
C52A C53A C71A 120.4(11)
C54A C53A C71A 120.2(11)
C55A C54A C53A 118.0(12)
N11A C55A C54A 122.7(12)
N12A C56A C57A 125.0(13)
C56A C57A C58A 116.5(13)
C59A C58A C57A 119.4(11)
C59A C58A C72A 122.7(11)
C57A C58A C72A 117.8(12)
C60A C59A C58A 118.6(11)
N12A C60A C59A 122.0(11)
N61A C61A N63A 124.8(9)
N61A C61A C3A 117.2(9)
N63A C61A C3A 118.0(9)
N62A C62A N61A 124.4(9)
N62A C62A C8A 119.7(9)
N61A C62A C8A 115.9(9)
N62A C63A N63A 126.4(9)
N62A C63A C13A 118.0(9)
N63A C63A C13A 115.6(9)
N66A C64A N64A 127.3(10)
N66A C64A C18A 118.3(9)
N64A C64A C18A 114.3(10)
N65A C65A N64A 125.2(9)
N65A C65A C23A 118.3(9)
N64A C65A C23A 116.5(9)
N66A C66A N65A 126.7(9)
N66A C66A C28A 119.5(8)
N65A C66A C28A 113.7(9)
N67A C67A N69A 124.7(9)
N67A C67A C33A 117.9(9)
N69A C67A C33A 117.4(8)
N67A C68A N68A 124.7(9)
N67A C68A C38A 117.9(9)
N68A C68A C38A 117.5(9)
N69A C69A N68A 126.6(9)
N69A C69A C43A 116.5(9)
N68A C69A C43A 116.9(8)
N70A C70A N72A 126.9(11)
N70A C70A C48A 118.3(10)
N72A C70A C48A 114.8(11)
N70A C71A N71A 125.4(11)
N70A C71A C53A 118.5(10)
N71A C71A C53A 116.1(11)
N72A C72A N71A 125.3(11)
N72A C72A C58A 120.0(11)
N71A C72A C58A 114.7(11)
N1X C3X C4X 106.0(11)
N2X C4X C3X 105.7(11)
C10X C9X N3X 112.5(14)
C9X C10X N4X 117.7(14)
C16X C15X N5X 119(2)
N6X C16X C15X 121.8(19)
C22X C21X N7X 121.9(18)
N8X C22X C21X 117(2)
C28X C27X N9X 109.1(11)
N10X C28X C27X 108.0(12)
C34X C33X N11X 118(2)
C33X C34X N12X 121(3)
C1X N1X C3X 108.1(10)
C1X N1X C2X 111.4(10)
C3X N1X C2X 106.5(9)
C1X N1X Pd1A 111.5(7)
C3X N1X Pd1A 107.6(7)
C2X N1X Pd1A 111.5(7)
C4X N2X C5X 99.3(9)
C4X N2X C6X 106.9(11)
C5X N2X C6X 104.7(10)
C4X N2X Pd1A 113.5(9)
C5X N2X Pd1A 119.6(9)
C6X N2X Pd1A 111.4(7)
C7X N3X C9X 113.9(10)
C7X N3X C8X 108.0(9)
C9X N3X C8X 105.3(10)
C7X N3X Pd2A 111.7(7)
C9X N3X Pd2A 106.0(8)
C8X N3X Pd2A 111.8(7)
C12X N4X C11X 109.2(9)
C12X N4X C10X 106.5(10)
C11X N4X C10X 115.0(10)
C12X N4X Pd2A 110.9(7)
C11X N4X Pd2A 113.3(7)
C10X N4X Pd2A 101.6(8)
C13X N5X C15X 102.0(15)
C13X N5X C14X 114.5(14)
C15X N5X C14X 111.7(16)
C13X N5X Pd3A 115.4(11)
C15X N5X Pd3A 105.3(12)
C14X N5X Pd3A 107.4(11)
C16X N6X C17X 109.9(14)
C16X N6X C18X 110.1(14)
C17X N6X C18X 112.4(14)
C16X N6X Pd3A 104.9(11)
C17X N6X Pd3A 109.8(11)
C18X N6X Pd3A 109.5(10)
C21X N7X C20X 107.9(12)
C21X N7X C19X 111.1(13)
C20X N7X C19X 107.7(13)
C21X N7X Pd4A 105.3(10)
C20X N7X Pd4A 112.8(10)
C19X N7X Pd4A 112.0(9)
C22X N8X C23X 112.0(14)
C22X N8X C24X 108.0(15)
C23X N8X C24X 108.5(13)
C22X N8X Pd4A 108.7(13)
C23X N8X Pd4A 112.5(10)
C24X N8X Pd4A 106.8(10)
C25X N9X C26X 108.3(9)
C25X N9X C27X 108.1(9)
C26X N9X C27X 110.5(9)
C25X N9X Pd5A 114.8(7)
C26X N9X Pd5A 109.7(7)
C27X N9X Pd5A 105.5(7)
C29X N10X C28X 113.2(11)
C29X N10X C30X 105.7(10)
C28X N10X C30X 106.4(10)
C29X N10X Pd5A 112.6(7)
C28X N10X Pd5A 106.3(8)
C30X N10X Pd5A 112.7(8)
C33X N11X C32X 107.6(11)
C33X N11X C31X 110.6(12)
C32X N11X C31X 111.0(11)
C33X N11X Pd6A 107.3(9)
C32X N11X Pd6A 110.8(9)
C31X N11X Pd6A 109.6(8)
C35X N12X C36X 111.2(13)
C35X N12X C34X 103.4(16)
C36X N12X C34X 114.3(18)
C35X N12X Pd6A 114.1(12)
C36X N12X Pd6A 110.3(10)
C34X N12X Pd6A 103.1(13)
O11N N1N O13N 125.1(13)
O11N N1N O12N 120.1(12)
O13N N1N O12N 114.8(12)
O21N N2N O23N 121(2)
O21N N2N O22N 125(2)
O23N N2N O22N 114(2)
O31N N3N O32N 126.6(18)
O31N N3N O33N 121.4(18)
O32N N3N O33N 111.9(16)
O31M N3M O33M 123(3)
O31M N3M O32M 124(3)
O33M N3M O32M 112(2)
O31O N3O O33O 118(2)
O31O N3O O32O 124(2)
O33O N3O O32O 115(2)
O41M N4M O43M 117(2)
O41M N4M O42M 127(2)
O43M N4M O42M 114(2)
O51N N5N O52N 126.1(14)
O51N N5N O53N 118.8(14)
O52N N5N O53N 114.9(13)
O63N N6N O62N 122(3)
O63N N6N O61N 130(3)
O62N N6N O61N 107(2)
O71N N7N O73N 118(3)
O71N N7N O72N 110(2)
O73N N7N O72N 108(2)
O71M N7M O73M 124(2)
O71M N7M O72M 122(2)
O73M N7M O72M 114(2)
O81N N8N O83N 123(3)
O81N N8N O82N 118(3)
O83N N8N O82N 116(2)
O91N N9N O93N 121(3)
O91N N9N O92N 119(3)
O93N N9N O92N 111(3)
O91M N9M O93M 123(3)
O91M N9M O92M 121(3)
O93M N9M O92M 113(2)
O91O N9O O93O 117(2)
O91O N9O O92O 115(2)
O93O N9O O92O 114(2)
O91P N9P O93P 118(3)
O91P N9P O92P 116(3)
O93P N9P O92P 110(3)

loop_
_geom_bond_atom_site_label_1
_geom_bond_atom_site_label_2
_geom_bond_distance
_geom_bond_site_symmetry_2
C10F C14G 1.53(4) .
C10G C11G 1.51(3) .
C11G C12G 1.425(7) .
C11G C15G 1.426(7) .
C11G Mn1G 2.105(19) .
C12G C13G 1.430(7) .
C12G Mn1G 2.08(2) .
C13G C14G 1.423(6) .
C13G Mn1G 2.02(2) .
C14G C15G 1.429(7) .
C14G Mn1G 2.00(2) .
C15G Mn1G 2.05(2) .
Mn1G C16G 1.805(18) .
Mn1G C18G 1.810(19) .
Mn1G C17H 1.814(18) .
Mn1G C16H 1.815(17) .
Mn1G C18H 1.819(18) .
Mn1G C17G 1.824(17) .
Mn1G C14H 2.01(3) .
Mn1G C13H 2.03(3) .
Mn1G C15H 2.06(3) .
C16G O16G 1.159(19) .
C17G O17G 1.162(18) .
C18G O18G 1.174(19) .
C10H C13H 1.52(4) .
C11H C12H 1.4200 .
C11H C15H 1.4200 .
C11H Mn1H 2.12(2) .
C12H C13H 1.4200 .
C12H Mn1H 2.10(2) .
C13H C14H 1.4200 .
C13H Mn1H 2.03(2) .
C14H C15H 1.4200 .
C14H Mn1H 2.01(2) .
C15H Mn1H 2.07(3) .
Mn1H C17H 1.810(19) .
Mn1H C16H 1.812(18) .
Mn1H C18H 1.823(19) .
C16H O16H 1.158(18) .
C17H O17H 1.163(19) .
C18H O18H 1.172(19) .
N1T C5T 1.3344 .
N1T C1T 1.3367 .
C1T C2T 1.3973 .
C2T C3T 1.3922 .
C3T C4T 1.3889 .
C3T C16T 1.4930 .
C4T C5T 1.3912 .
N2T C6T 1.3345 .
N2T C10T 1.3365 .
C6T C7T 1.3911 .
C7T C8T 1.3890 .
C8T C9T 1.3923 .
C8T C17T 1.4930 .
C9T C10T 1.3974 .
N3T C11T 1.3316 .
N3T C15T 1.3317 .
C11T C12T 1.3887 .
C12T C13T 1.3844 .
C13T C14T 1.3846 .
C13T C18T 1.4869 .
C14T C15T 1.3888 .
C16T N16T 1.3392 .
C16T N18T 1.3423 .
N16T C17T 1.3394 .
C17T N17T 1.3423 .
N17T C18T 1.3442 .
C18T N18T 1.3442 .
Pd1A N2X 1.898(14) .
Pd1A N1A 2.012(8) .
Pd1A N4A 2.013(9) .
Pd1A N1X 2.062(8) .
Pd2A N7A 2.007(7) .
Pd2A N2A 2.026(8) .
Pd2A N3X 2.049(8) .
Pd2A N4X 2.057(8) .
Pd3A N10A 2.014(10) .
Pd3A N5X 2.054(11) .
Pd3A N3A 2.054(8) .
Pd3A N6X 2.095(12) .
Pd4A N7X 2.030(11) .
Pd4A N9A 2.047(9) .
Pd4A N8X 2.053(10) .
Pd4A N11A 2.054(10) .
Pd5A N6A 2.022(9) .
Pd5A N8A 2.037(8) .
Pd5A N9X 2.048(9) .
Pd5A N10X 2.049(9) .
Pd6A N5A 2.021(7) .
Pd6A N11X 2.021(9) .
Pd6A N12A 2.028(10) .
Pd6A N12X 2.067(11) .
N1A C5A 1.310(13) .
N1A C1A 1.382(12) .
N2A C10A 1.336(12) .
N2A C6A 1.349(12) .
N3A C15A 1.298(15) .
N3A C11A 1.373(13) .
N4A C16A 1.354(13) .
N4A C20A 1.369(13) .
N5A C25A 1.328(13) .
N5A C21A 1.357(14) .
N6A C26A 1.347(13) .
N6A C30A 1.382(12) .
N7A C35A 1.324(11) .
N7A C31A 1.340(12) .
N8A C36A 1.321(13) .
N8A C40A 1.357(12) .
N9A C41A 1.317(13) .
N9A C45A 1.331(13) .
N10A C46A 1.315(14) .
N10A C50A 1.361(15) .
N11A C55A 1.287(14) .
N11A C51A 1.363(14) .
N12A C56A 1.309(14) .
N12A C60A 1.351(14) .
N61A C61A 1.325(12) .
N61A C62A 1.347(12) .
N62A C62A 1.314(13) .
N62A C63A 1.325(12) .
N63A C63A 1.336(12) .
N63A C61A 1.373(12) .
N64A C64A 1.355(13) .
N64A C65A 1.358(13) .
N65A C65A 1.313(13) .
N65A C66A 1.330(12) .
N66A C64A 1.274(13) .
N66A C66A 1.301(12) .
N67A C67A 1.322(12) .
N67A C68A 1.322(12) .
N68A C68A 1.342(12) .
N68A C69A 1.351(13) .
N69A C69A 1.317(12) .
N69A C67A 1.354(12) .
N70A C71A 1.329(14) .
N70A C70A 1.330(14) .
N71A C71A 1.371(14) .
N71A C72A 1.371(15) .
N72A C70A 1.334(13) .
N72A C72A 1.363(15) .
C1A C2A 1.366(14) .
C2A C3A 1.381(14) .
C3A C4A 1.391(14) .
C3A C61A 1.468(14) .
C4A C5A 1.376(14) .
C6A C7A 1.386(14) .
C7A C8A 1.412(13) .
C8A C9A 1.386(13) .
C8A C62A 1.477(14) .
C9A C10A 1.372(13) .
C11A C12A 1.340(14) .
C12A C13A 1.412(14) .
C13A C14A 1.385(15) .
C13A C63A 1.489(14) .
C14A C15A 1.420(16) .
C16A C17A 1.353(15) .
C17A C18A 1.430(15) .
C18A C19A 1.369(13) .
C18A C64A 1.525(15) .
C19A C20A 1.402(14) .
C21A C22A 1.398(14) .
C22A C23A 1.363(15) .
C23A C24A 1.382(14) .
C23A C65A 1.507(14) .
C24A C25A 1.379(14) .
C26A C27A 1.403(15) .
C27A C28A 1.448(13) .
C28A C29A 1.337(14) .
C28A C66A 1.512(14) .
C29A C30A 1.369(15) .
C31A C32A 1.403(13) .
C32A C33A 1.389(12) .
C33A C34A 1.405(13) .
C33A C67A 1.466(13) .
C34A C35A 1.386(13) .
C36A C37A 1.361(14) .
C37A C38A 1.382(14) .
C38A C39A 1.368(14) .
C38A C68A 1.486(14) .
C39A C40A 1.363(14) .
C41A C42A 1.345(14) .
C42A C43A 1.380(14) .
C43A C44A 1.353(15) .
C43A C69A 1.480(15) .
C44A C45A 1.388(14) .
C46A C47A 1.358(16) .
C47A C48A 1.423(17) .
C48A C49A 1.412(15) .
C48A C70A 1.484(16) .
C49A C50A 1.360(16) .
C51A C52A 1.334(15) .
C52A C53A 1.400(15) .
C53A C54A 1.401(15) .
C53A C71A 1.504(16) .
C54A C55A 1.364(16) .
C56A C57A 1.329(15) .
C57A C58A 1.430(16) .
C58A C59A 1.360(15) .
C58A C72A 1.489(16) .
C59A C60A 1.358(15) .
C1X N1X 1.467(15) .
C2X N1X 1.520(15) .
C3X N1X 1.505(15) .
C3X C4X 1.570(19) .
C4X N2X 1.490(16) .
C5X N2X 1.494(15) .
C6X N2X 1.647(17) .
C7X N3X 1.442(14) .
C8X N3X 1.502(15) .
C9X C10X 1.340(19) .
C9X N3X 1.480(16) .
C10X N4X 1.493(17) .
C11X N4X 1.448(14) .
C12X N4X 1.438(14) .
C13X N5X 1.41(2) .
C14X N5X 1.49(2) .
C15X C16X 1.41(3) .
C15X N5X 1.45(3) .
C16X N6X 1.38(2) .
C17X N6X 1.41(2) .
C18X N6X 1.461(19) .
C19X N7X 1.456(18) .
C20X N7X 1.437(19) .
C21X C22X 1.38(3) .
C21X N7X 1.43(2) .
C22X N8X 1.38(2) .
C23X N8X 1.415(17) .
C24X N8X 1.53(2) .
C25X N9X 1.448(14) .
C26X N9X 1.484(14) .
C27X C28X 1.496(18) .
C27X N9X 1.537(14) .
C28X N10X 1.487(17) .
C29X N10X 1.446(15) .
C30X N10X 1.511(16) .
C31X N11X 1.536(17) .
C32X N11X 1.496(19) .
C33X C34X 1.27(3) .
C33X N11X 1.461(18) .
C34X N12X 1.49(3) .
C35X N12X 1.38(2) .
C36X N12X 1.49(2) .
N1N O11N 1.166(11) .
N1N O13N 1.260(11) .
N1N O12N 1.352(12) .
N2N O21N 1.202(15) .
N2N O23N 1.293(15) .
N2N O22N 1.307(16) .
N3N O31N 1.218(14) .
N3N O32N 1.271(14) .
N3N O33N 1.305(15) .
N3M O31M 1.193(16) .
N3M O33M 1.308(16) .
N3M O32M 1.310(16) .
N3O O31O 1.198(16) .
N3O O33O 1.294(16) .
N3O O32O 1.314(16) .
N4M O41M 1.196(15) .
N4M O43M 1.316(16) .
N4M O42M 1.333(16) .
N5N O51N 1.158(12) .
N5N O52N 1.307(12) .
N5N O53N 1.326(13) .
N6N O63N 0.99(2) .
N6N O62N 1.30(3) .
N6N O61N 1.41(3) .
N7N O71N 1.211(16) .
N7N O73N 1.285(16) .
N7N O72N 1.336(16) .
N7M O71M 1.190(15) .
N7M O73M 1.286(16) .
N7M O72M 1.350(16) .
N8N O81N 1.211(16) .
N8N O83N 1.298(16) .
N8N O82N 1.317(16) .
N9N O91N 1.210(17) .
N9N O93N 1.307(17) .
N9N O92N 1.323(17) .
N9M O91M 1.197(16) .
N9M O93M 1.303(17) .
N9M O92M 1.317(16) .
N9O O91O 1.218(16) .
N9O O93O 1.307(17) .
N9O O92O 1.318(17) .
N9P O91P 1.249(13) .
N9P O93P 1.317(13) .
N9P O92P 1.330(13) .
O46 O46 1.54(11) 2_656
